data_1559568
loop_
_publ_author_name
'Zhang, Qiuyue'
'Li, Zilong'
'Han, Mingyang'
'Xiang, Junfeng'
'Solan, Gregory A.'
'Ma, Yanping'
'Liang, Tongling'
'Sun, Wen-Hua'

_publ_section_title
;
 Fluorinated cobalt catalysts and their use in forming narrowly dispersed
 polyethylene waxes of high linearity and incorporating vinyl
 functionality
;
_journal_issue 2
_journal_name_full 'Catalysis Science &amp; Technology'
_journal_page_first 656
_journal_page_last 670
_journal_paper_doi 10.1039/D0CY01917H
_journal_volume 11
_journal_year 2021
_chemical_formula_moiety '5(C52 H44 Cl2 Co F5 N3)'
_chemical_formula_sum 'C260 H220 Cl10 Co5 F25 N15'
_chemical_formula_weight 4678.65
_space_group_crystal_system triclinic
_space_group_IT_number 2
_space_group_name_Hall '-P 1'
_space_group_name_H-M_alt 'P -1'
_atom_sites_solution_hydrogens geom
_atom_sites_solution_primary iterative
_audit_creation_date 2020-03-25
_audit_creation_method
;
Olex2 1.2
(compiled 2018.05.29 svn.r3508 for OlexSys, GUI svn.r5506)
;
_audit_update_record
;
2020-08-18 deposited with the CCDC.	2020-11-10 downloaded from the CCDC.
;
_cell_angle_alpha 94.0520(10)
_cell_angle_beta 105.3480(10)
_cell_angle_gamma 102.8980(10)
_cell_formula_units_Z 2
_cell_length_a 20.2887(2)
_cell_length_b 22.5854(2)
_cell_length_c 30.0093(2)
_cell_measurement_reflns_used 38822
_cell_measurement_temperature 169.99(14)
_cell_measurement_theta_max 74.8580
_cell_measurement_theta_min 2.4030
_cell_volume 12802.4(2)
_computing_cell_refinement 'CrysAlisPro 1.171.40.14e (Rigaku OD, 2018)'
_computing_data_collection 'CrysAlisPro 1.171.40.14e (Rigaku OD, 2018)'
_computing_data_reduction 'CrysAlisPro 1.171.40.14e (Rigaku OD, 2018)'
_computing_molecular_graphics 'Olex2 (Dolomanov et al., 2009)'
_computing_publication_material 'Olex2 (Dolomanov et al., 2009)'
_computing_structure_refinement 'ShelXL (Sheldrick, 2015)'
_computing_structure_solution 'olex2.solve (Bourhis et al., 2015)'
_diffrn_ambient_environment N~2~
_diffrn_ambient_temperature 169.99(14)
_diffrn_detector 'CCD plate'
_diffrn_detector_type HyPix
_diffrn_measured_fraction_theta_full 0.996
_diffrn_measured_fraction_theta_max 0.955
_diffrn_measurement_details
;
List of Runs (angles in degrees, time in seconds):

  # Type    Start    End  Width  t~exp~   \w     \q     \k     \f   Frames
#--------------------------------------------------------------------------
  1  \w     31.00 117.00   0.50    1.00    --   47.20  73.00  14.00  172
  2  \w     84.00 164.00   0.50   13.00    --  103.25  73.00  14.00  160
  3  \w    115.00 153.00   0.50   13.00    --  103.25  45.00   0.00   76
  4  \w     92.00 169.00   0.50   13.00    --  103.25  30.00 -60.00  154
  5  \w     92.00 168.00   0.50   13.00    --  103.25  30.00 -30.00  152
  6  \w     75.00 108.00   0.50   13.00    --  103.25 -94.00  60.00   66
  7  \w     92.00 117.00   0.50   13.00    --  103.25-125.00 -30.00   50
  8  \w     49.00  75.00   0.50   13.00    --  103.25 -94.00-120.00   52
  9  \w     46.00 110.00   0.50   13.00    --  103.25-125.00-150.00  128
 10  \w     32.00  84.00   0.50   13.00    --  103.25 -73.00-115.00  104
 11  \w     36.00  62.00   0.50   13.00    --  103.25-125.00 -30.00   52
 12  \w     33.00 102.00   0.50   13.00    --  103.25 -94.00   0.00  138
 13  \w     35.00  66.00   0.50   13.00    --  103.25 -94.00  60.00   62
 14  \w     31.00 125.00   0.50   13.00    --  103.25 -77.00  60.00  188
 15  \w     19.00  95.00   0.50    1.00    --   47.20-125.00 120.00  152
 16  \w     -3.00  64.00   0.50    1.00    --   47.20 -73.00-115.00  134
 17  \w     16.00  94.00   0.50    1.00    --   47.20-125.00-120.00  156
 18  \w     32.00 114.00   0.50   13.00    --  103.25 -77.00-180.00  164
 19  \w    -68.00  10.00   0.50    1.00    --  -47.20  73.00  14.00  156
 20  \w    -51.00 -26.00   0.50   13.00    --  -99.00 125.00  30.00   50
 21  \w    -58.00 -26.00   0.50   13.00    --  -99.00  77.00  60.00   64
 22  \w    -90.00 -37.00   0.50   13.00    --  -99.00  73.00  14.00  106
 23  \w   -117.00 -86.00   0.50   13.00    --  -99.00  77.00  60.00   62
 24  \w   -117.00 -90.00   0.50   13.00    --  -99.00 125.00  30.00   54
 25  \w   -117.00 -76.00   0.50   13.00    --  -99.00 125.00 150.00   82
 26  \w   -117.00 -44.00   0.50   13.00    --  -99.00 125.00 -90.00  146
 27  \w   -108.00 -28.00   0.50   13.00    --  -99.00  45.00-150.00  160
 28  \w   -115.00 -46.00   0.50    1.00    --  -47.20 -73.00-115.00  138
 29  \w   -110.00 -72.00   0.50    1.00    --  -47.20-125.00  30.00   76
 30  \w   -141.00 -80.00   0.50   13.00    --  -99.00 -77.00 120.00  122
 31  \w   -167.00 -91.00   0.50   13.00    --  -99.00 -30.00  90.00  152
 32  \w   -163.00 -80.00   0.50   13.00    --  -99.00 -73.00-115.00  166
 33  \w   -168.00 -98.00   0.50   13.00    --  -99.00 -30.00-180.00  140
;
_diffrn_measurement_device 'four-circle diffractometer'
_diffrn_measurement_device_type 'XtaLAB Synergy R, HyPix'
_diffrn_measurement_method '\w scans'
_diffrn_orient_matrix_type 'CrysAlisPro convention (1999,Acta A55,543-557)'
_diffrn_orient_matrix_UB_11 0.0349110000
_diffrn_orient_matrix_UB_12 0.0460798000
_diffrn_orient_matrix_UB_13 -0.0275883000
_diffrn_orient_matrix_UB_21 -0.0028921000
_diffrn_orient_matrix_UB_22 0.0535575000
_diffrn_orient_matrix_UB_23 0.0335892000
_diffrn_orient_matrix_UB_31 0.0734268000
_diffrn_orient_matrix_UB_32 -0.0001119000
_diffrn_orient_matrix_UB_33 0.0316169000
_diffrn_radiation_monochromator mirror
_diffrn_radiation_probe x-ray
_diffrn_radiation_type CuK\a
_diffrn_radiation_wavelength 1.54184
_diffrn_reflns_av_R_equivalents 0.1038
_diffrn_reflns_av_unetI/netI 0.0791
_diffrn_reflns_Laue_measured_fraction_full 0.996
_diffrn_reflns_Laue_measured_fraction_max 0.955
_diffrn_reflns_limit_h_max 25
_diffrn_reflns_limit_h_min -22
_diffrn_reflns_limit_k_max 28
_diffrn_reflns_limit_k_min -28
_diffrn_reflns_limit_l_max 36
_diffrn_reflns_limit_l_min -37
_diffrn_reflns_number 172540
_diffrn_reflns_point_group_measured_fraction_full 0.996
_diffrn_reflns_point_group_measured_fraction_max 0.955
_diffrn_reflns_theta_full 67.684
_diffrn_reflns_theta_max 75.617
_diffrn_reflns_theta_min 2.371
_diffrn_source 'Rotating-anode X-ray tube'
_diffrn_source_type 'PhotonJet R (Cu) X-ray Source'
_exptl_absorpt_coefficient_mu 4.030
_exptl_absorpt_correction_T_max 1.00000
_exptl_absorpt_correction_T_min 0.69318
_exptl_absorpt_correction_type multi-scan
_exptl_absorpt_process_details
;
CrysAlisPro 1.171.40.14e (Rigaku Oxford Diffraction, 2018)
Empirical absorption correction using spherical harmonics,
 implemented in SCALE3 ABSPACK scaling algorithm.
;
_exptl_crystal_colour green
_exptl_crystal_colour_primary green
_exptl_crystal_density_diffrn 1.214
_exptl_crystal_description plate
_exptl_crystal_F_000 4830
_exptl_crystal_size_max 0.23
_exptl_crystal_size_mid 0.19
_exptl_crystal_size_min 0.15
_refine_diff_density_max 0.988
_refine_diff_density_min -0.584
_refine_diff_density_rms 0.072
_refine_ls_extinction_method none
_refine_ls_goodness_of_fit_ref 1.037
_refine_ls_hydrogen_treatment constr
_refine_ls_matrix_type full
_refine_ls_number_parameters 2881
_refine_ls_number_reflns 50851
_refine_ls_number_restraints 6911
_refine_ls_restrained_S_all 1.042
_refine_ls_R_factor_all 0.1415
_refine_ls_R_factor_gt 0.0862
_refine_ls_shift/su_max 0.001
_refine_ls_shift/su_mean 0.000
_refine_ls_structure_factor_coef Fsqd
_refine_ls_weighting_details 'w=1/[\s^2^(Fo^2^)+(0.0926P)^2^+23.5464P] where P=(Fo^2^+2Fc^2^)/3'
_refine_ls_weighting_scheme calc
_refine_ls_wR_factor_gt 0.2048
_refine_ls_wR_factor_ref 0.2442
_reflns_Friedel_coverage 0.000
_reflns_number_gt 29988
_reflns_number_total 50851
_reflns_threshold_expression 'I > 2\s(I)'
_cod_data_source_file d0cy01917h2.cif
_cod_data_source_block Co5
_cod_depositor_comments 'Adding full bibliography for 1559567--1559568.cif.'
_cod_database_code 1559568
_shelx_shelxl_version_number 2017/1
_chemical_oxdiff_formula CHNOCoCl
_chemical_oxdiff_usercomment 'C H N Co Cl F'
_shelx_space_group_comment
;
The symmetry employed for this shelxl refinement is uniquely defined
by the following loop, which should always be used as a source of
symmetry information in preference to the above space-group names.
They are only intended as comments.
;
_reflns_odcompleteness_completeness 99.54
_reflns_odcompleteness_iscentric 1
_reflns_odcompleteness_theta 68.13
_olex2_refinement_description
;
1. Fixed Uiso
 At 1.2 times of:
  All C(H) groups, All C(H,H) groups
 At 1.5 times of:
  All C(H,H,H) groups
2. Restrained distances
 C70A-C67 = C71A-C70A = C70-C67 = C71-C70
 1.54 with sigma of 0.01
 C71-C67
 2.5 with sigma of 0.02
3. Uiso/Uaniso restraints and constraints
C71 \\sim C70 \\sim C70A \\sim C71A: within 1.7A with sigma of 0.02 and sigma
for terminal atoms of 0.04
C230 \\sim C215 \\sim C248 \\sim C216 \\sim C249 \\sim C234 \\sim C231 \\sim C3
\\sim C229 \\sim C254 \\sim C114 \\sim C236 \\sim C232 \\sim C233 \\sim C7
\\sim C4 \\sim C8 \\sim C5 \\sim C159 \\sim C125 \\sim C107 \\sim C214 \\sim
C235 \\sim C21 \\sim C2 \\sim C260 \\sim C188 \\sim C119 \\sim C218 \\sim C211
\\sim C110 \\sim C242 \\sim C111 \\sim C175 \\sim C180 \\sim C250 \\sim C130
\\sim C6 \\sim C219 \\sim C255 \\sim C210 \\sim C99 \\sim C44 \\sim C178 \\sim
C76 \\sim C19 \\sim C158 \\sim C217 \\sim C60 \\sim C207 \\sim C18 \\sim C23
\\sim C247 \\sim C176 \\sim C253 \\sim C223 \\sim C117 \\sim C256 \\sim C20
\\sim C237 \\sim C251 \\sim C24 \\sim C56 \\sim C213 \\sim C115 \\sim C37 \\sim
C58 \\sim C106 \\sim C31 \\sim C75 \\sim C120 \\sim C177 \\sim C73 \\sim C179
\\sim C92 \\sim C22 \\sim C10 \\sim C212 \\sim C109 \\sim C112 \\sim C118 \\sim
C241 \\sim C194 \\sim C259 \\sim C160 \\sim C55 \\sim C45 \\sim C74 \\sim C108
\\sim C57 \\sim C222 \\sim C126 \\sim C77 \\sim C116 \\sim C11 \\sim C238 \\sim
C252 \\sim C163 \\sim C189 \\sim C239 \\sim C42 \\sim C61 \\sim C129 \\sim C240
\\sim C220 \\sim C9 \\sim C48 \\sim C181 \\sim C201 \\sim C164 \\sim C151 \\sim
C128 \\sim C59 \\sim C1 \\sim C193 \\sim C121 \\sim C127 \\sim C226 \\sim C138
\\sim C195 \\sim C25 \\sim C36 \\sim C104 \\sim C15 \\sim C162 \\sim C49 \\sim
C78 \\sim C32 \\sim C47 \\sim C43 \\sim C144 \\sim C209 \\sim C38 \\sim C46
\\sim C221 \\sim C208 \\sim C191 \\sim C41 \\sim C192 \\sim C105 \\sim C145
\\sim C157 \\sim C227 \\sim C246 \\sim C202 \\sim C113 \\sim C257 \\sim C12
\\sim C131 \\sim C80 \\sim C182 \\sim C30 \\sim C103 \\sim C26 \\sim C258 \\sim
C79 \\sim C152 \\sim C206 \\sim C14 \\sim C161 \\sim C54 \\sim C13 \\sim C245
\\sim C86 \\sim C139 \\sim C132 \\sim C165 \\sim C224 \\sim C190 \\sim C100
\\sim C40 \\sim C169 \\sim C243 \\sim C205 \\sim C102 \\sim C141 \\sim C16
\\sim C101 \\sim C39 \\sim C93 \\sim C17 \\sim C62 \\sim C204 \\sim C34 \\sim
C153 \\sim C156 \\sim C28 \\sim C244 \\sim C35 \\sim C137 \\sim C122 \\sim C33
\\sim C124 \\sim C172 \\sim C166 \\sim C52 \\sim C167 \\sim C27 \\sim C154
\\sim C140 \\sim C203 \\sim C29 \\sim C183 \\sim C168 \\sim C200 \\sim C196
\\sim C155 \\sim C81 \\sim C53 \\sim C143 \\sim C228 \\sim C51 \\sim C142 \\sim
C63 \\sim C136 \\sim C146 \\sim C170 \\sim C133 \\sim C184 \\sim C187 \\sim C87
\\sim C123 \\sim C91 \\sim C148 \\sim C199 \\sim C150 \\sim C135 \\sim C185
\\sim C147 \\sim C197 \\sim C67 \\sim C174 \\sim C85 \\sim C173 \\sim C82 \\sim
C171 \\sim C83 \\sim C98 \\sim C186 \\sim C149 \\sim C50 \\sim C134 \\sim C88
\\sim C94 \\sim C198 \\sim C97 \\sim C225 \\sim C64 \\sim C90 \\sim C89 \\sim
C68 \\sim C96 \\sim C84 \\sim C71 \\sim C95 \\sim C66 \\sim C65 \\sim C72 \\sim
C69 \\sim C70 \\sim C70A \\sim C71A: within 3.8A with sigma of 0.01 and sigma
for terminal atoms of 0.02
C96 \\sim F8 \\sim C97 \\sim C95: within 3.8A with sigma of 0.01 and sigma for
terminal atoms of 0.02
Uanis(C70) \\sim Ueq, Uanis(C71) \\sim Ueq, Uanis(C70A) \\sim Ueq, Uanis(C71A)
\\sim Ueq: with sigma of 0.01 and sigma for terminal atoms of 0.02
4. Others
 Sof(C70A)=Sof(H70C)=Sof(H70D)=Sof(C71A)=Sof(H71D)=Sof(H71E)=Sof(H71F)=1-FVAR(1)
 Sof(C71)=Sof(H71A)=Sof(H71B)=Sof(H71C)=Sof(C70)=Sof(H70A)=Sof(H70B)=FVAR(1)
5.a Ternary CH refined with riding coordinates:
 C248(H248), C235(H235), C24(H24), C37(H37), C92(H92), C194(H194), C181(H181),
 C144(H144), C131(H131), C79(H79)
5.b Secondary CH2 refined with riding coordinates:
 C120(H12A,H12B), C226(H22A,H22B), C224(H22F,H22G), C16(H16A,H16B), C17(H17A,
 H17B), C122(H12F,H12G), C172(H17C,H17D), C170(H17E,H17F), C68(H68A,H68B),
 C70(H70A,H70B), C70A(H70C,H70D)
5.c Aromatic/amide H refined with riding coordinates:
 C231(H231), C254(H254), C233(H233), C4(H4), C5(H5), C214(H214), C260(H260),
 C110(H110), C250(H250), C6(H6), C247(H247), C253(H253), C256(H256), C20(H20),
 C237(H237), C251(H251), C56(H56), C213(H213), C58(H58), C75(H75), C177(H177),
 C179(H179), C22(H22), C212(H212), C109(H109), C118(H118), C241(H241),
 C259(H259), C160(H160), C45(H45), C108(H108), C57(H57), C222(H222), C77(H77),
 C116(H116), C238(H238), C189(H189), C42(H42), C129(H129), C240(H240),
 C220(H220), C48(H48), C193(H193), C127(H127), C36(H36), C104(H104), C162(H162),
  C49(H49), C32(H32), C43(H43), C46(H46), C192(H192), C246(H246), C202(H202),
 C257(H257), C12(H12), C30(H30), C103(H103), C26(H26), C152(H152), C206(H206),
 C14(H14), C161(H161), C139(H139), C190(H190), C100(H100), C40(H40), C243(H243),
  C205(H205), C101(H101), C39(H39), C153(H153), C156(H156), C244(H244),
 C35(H35), C137(H137), C33(H33), C166(H166), C27(H27), C140(H140), C203(H203),
 C29(H29), C183(H183), C168(H168), C200(H200), C196(H196), C155(H155), C81(H81),
  C143(H143), C142(H142), C136(H136), C146(H146), C133(H133), C184(H184),
 C187(H187), C87(H87), C91(H91), C199(H199), C150(H150), C147(H147), C197(H197),
  C85(H85), C82(H82), C98(H98), C186(H186), C149(H149), C134(H134), C88(H88),
 C94(H94), C97(H97), C64(H64), C90(H90), C84(H84), C95(H95), C66(H66)
5.d Idealised Me refined as rotating group:
 C217(H21A,H21B,H21C), C61(H61A,H61B,H61C), C9(H9A,H9B,H9C), C1(H1A,H1B,H1C),
 C121(H12C,H12D,H12E), C209(H20A,H20B,H20C), C208(H20D,H20E,H20F), C105(H10A,
 H10B,H10C), C157(H15A,H15B,H15C), C227(H22C,H22D,H22E), C113(H11A,H11B,H11C),
 C124(H12H,H12I,H12J), C52(H52A,H52B,H52C), C53(H53A,H53B,H53C), C228(H22H,H22I,
 H22J), C51(H51A,H51B,H51C), C123(H12K,H12L,H12M), C174(H17G,H17H,H17I),
 C173(H17J,H17K,H17L), C171(H17M,H17N,H17O), C50(H50A,H50B,H50C), C225(H22K,
 H22L,H22M), C71(H71A,H71B,H71C), C72(H72A,H72B,H72C), C69(H69A,H69B,H69C),
 C71A(H71D,H71E,H71F)
;
_platon_squeeze_void_probe_radius 1.20
_olex2_submission_special_instructions 'No special instructions were received'
_oxdiff_exptl_absorpt_empirical_details
;
Empirical correction (ABSPACK) includes:
- Absorption correction using spherical harmonics
- Frame scaling
;
_oxdiff_exptl_absorpt_empirical_full_max 2.685
_oxdiff_exptl_absorpt_empirical_full_min 0.550

loop_
_space_group_symop_operation_xyz
'x, y, z'
'-x, -y, -z'

loop_
_atom_site_label
_atom_site_type_symbol
_atom_site_fract_x
_atom_site_fract_y
_atom_site_fract_z
_atom_site_U_iso_or_equiv
_atom_site_adp_type
_atom_site_occupancy
_atom_site_site_symmetry_order
_atom_site_calc_flag
_atom_site_refinement_flags_posn
_atom_site_refinement_flags_adp
_atom_site_refinement_flags_occupancy
_atom_site_disorder_assembly
_atom_site_disorder_group
Co5 Co 0.44135(4) 0.46857(4) 0.33189(3) 0.04355(19) Uani 1 1 d . . . . .
Co3 Co 0.70260(4) 0.59959(4) 0.14834(3) 0.0489(2) Uani 1 1 d . . . . .
Co1 Co 0.58739(4) 0.23681(4) 0.52421(3) 0.0473(2) Uani 1 1 d . . . . .
Co4 Co 1.00231(4) 0.78850(5) 0.40455(3) 0.0541(2) Uani 1 1 d . . . . .
Co2 Co 0.42883(5) 0.25752(5) 0.10177(3) 0.0582(3) Uani 1 1 d . . . . .
Cl9 Cl 0.40255(6) 0.44827(6) 0.39486(4) 0.0489(3) Uani 1 1 d . . . . .
Cl5 Cl 0.65581(6) 0.53209(7) 0.08265(4) 0.0515(3) Uani 1 1 d . . . . .
Cl10 Cl 0.46598(7) 0.56334(7) 0.31259(5) 0.0589(3) Uani 1 1 d . . . . .
Cl7 Cl 0.89796(6) 0.79090(7) 0.41585(5) 0.0601(4) Uani 1 1 d . . . . .
Cl6 Cl 0.74053(8) 0.69782(7) 0.13188(4) 0.0651(4) Uani 1 1 d . . . . .
Cl4 Cl 0.39062(8) 0.34150(8) 0.12389(5) 0.0670(4) Uani 1 1 d . . . . .
Cl2 Cl 0.65572(7) 0.26201(9) 0.47630(5) 0.0710(4) Uani 1 1 d . . . . .
Cl8 Cl 0.99670(7) 0.69198(8) 0.37250(6) 0.0689(4) Uani 1 1 d . . . . .
Cl3 Cl 0.42283(9) 0.18723(8) 0.15031(5) 0.0738(4) Uani 1 1 d . . . . .
Cl1 Cl 0.58839(8) 0.14923(8) 0.55419(6) 0.0728(4) Uani 1 1 d . . . . .
F21 F 0.57209(15) 0.40622(14) 0.45116(10) 0.0539(7) Uani 1 1 d . . . . .
F16 F 0.93406(15) 0.75938(15) 0.25783(10) 0.0539(7) Uani 1 1 d . . . . .
F6 F 0.61057(17) 0.37740(17) 0.19888(11) 0.0655(9) Uani 1 1 d . . . . .
F1 F 0.41682(17) 0.08634(17) 0.50035(11) 0.0650(9) Uani 1 1 d . . . . .
F11 F 0.79229(19) 0.45693(18) 0.18941(11) 0.0700(9) Uani 1 1 d . . . . .
N15 N 0.55528(18) 0.46325(19) 0.37218(13) 0.0392(9) Uani 1 1 d . . . . .
N14 N 0.46084(19) 0.3986(2) 0.29593(12) 0.0419(9) Uani 1 1 d . . . . .
F2 F 0.65613(19) -0.0417(2) 0.31020(16) 0.0880(12) Uani 1 1 d . . . . .
F24 F 0.6731(2) 0.83953(17) 0.43569(15) 0.0798(11) Uani 1 1 d . . . . .
N13 N 0.3442(2) 0.4361(2) 0.27266(14) 0.0455(10) Uani 1 1 d . . . . .
F23 F 0.8361(2) 0.83600(18) 0.57327(17) 0.0925(13) Uani 1 1 d . . . . .
N3 N 0.4837(2) 0.1914(2) 0.47022(13) 0.0451(10) Uani 1 1 d . . . . .
F19 F 0.7422(2) 1.0455(2) 0.41724(17) 0.0937(13) Uani 1 1 d . . . . .
F3 F 0.1551(2) -0.0744(2) 0.21515(14) 0.0991(14) Uani 1 1 d . . . . .
F25 F 0.8188(3) 0.4956(2) 0.29173(15) 0.0944(13) Uani 1 1 d . . . . .
N8 N 0.7397(2) 0.6284(2) 0.21862(13) 0.0484(10) Uani 1 1 d . . . . .
F10 F 0.8297(3) 0.4127(2) 0.43362(14) 0.1037(15) Uani 1 1 d . . . . .
N9 N 0.8029(2) 0.5738(2) 0.17094(13) 0.0513(11) Uani 1 1 d . . . . .
F4 F 0.6552(3) 0.0964(2) 0.26257(17) 0.1009(14) Uani 1 1 d . . . . .
N12 N 0.9955(2) 0.8369(2) 0.34075(14) 0.0489(10) Uani 1 1 d . . . . .
N2 N 0.5256(2) 0.2959(2) 0.52535(13) 0.0469(10) Uani 1 1 d . . . . .
N6 N 0.5440(2) 0.2946(2) 0.11909(14) 0.0507(11) Uani 1 1 d . . . . .
N7 N 0.6119(2) 0.6113(2) 0.16935(14) 0.0485(10) Uani 1 1 d . . . . .
N11 N 1.1039(2) 0.8254(2) 0.40399(15) 0.0502(11) Uani 1 1 d . . . . .
F13 F 0.8020(2) 0.6181(3) -0.10023(13) 0.120(2) Uani 1 1 d . . . . .
N1 N 0.6478(2) 0.3072(2) 0.58407(15) 0.0493(10) Uani 1 1 d . . . . .
F15 F 1.1134(2) 0.3228(3) 0.16658(15) 0.1118(18) Uani 1 1 d . . . . .
N5 N 0.4466(2) 0.3018(2) 0.04755(14) 0.0530(11) Uani 1 1 d . . . . .
N10 N 1.0658(2) 0.7949(3) 0.47632(17) 0.0626(13) Uani 1 1 d . . . . .
C230 C 0.6412(2) 0.5553(2) 0.42155(15) 0.0409(9) Uani 1 1 d . U . . .
F22 F 1.0074(2) 0.5000(2) 0.57744(19) 0.1166(19) Uani 1 1 d . . . . .
C215 C 0.5226(3) 0.3824(3) 0.30994(17) 0.0454(10) Uani 1 1 d . U . . .
C248 C 0.6417(2) 0.5890(2) 0.37942(16) 0.0436(9) Uani 1 1 d . U . . .
H248 H 0.594251 0.574255 0.357541 0.052 Uiso 1 1 calc R . . . .
C216 C 0.5740(2) 0.4196(2) 0.35311(16) 0.0415(9) Uani 1 1 d . U . . .
C249 C 0.6530(3) 0.6569(3) 0.39128(17) 0.0463(10) Uani 1 1 d . U . . .
C234 C 0.6095(3) 0.4646(3) 0.45552(16) 0.0452(10) Uani 1 1 d . U . . .
C231 C 0.6882(2) 0.5823(3) 0.46525(15) 0.0433(9) Uani 1 1 d . U . . .
H231 H 0.713442 0.622983 0.468693 0.052 Uiso 1 1 calc R . . . .
C3 C 0.5553(2) 0.3504(3) 0.55047(17) 0.0453(10) Uani 1 1 d . U . . .
C229 C 0.6021(2) 0.4954(2) 0.41685(16) 0.0421(9) Uani 1 1 d . U . . .
C254 C 0.5940(3) 0.6794(3) 0.39233(18) 0.0496(11) Uani 1 1 d . U . . .
H254 H 0.549370 0.652460 0.383177 0.060 Uiso 1 1 calc R . . . .
C114 C 0.5423(3) 0.5957(3) 0.13614(17) 0.0514(11) Uani 1 1 d . U . . .
C236 C 0.7780(2) 0.6479(3) 0.55601(17) 0.0465(10) Uani 1 1 d . U . . .
C232 C 0.6985(2) 0.5509(3) 0.50344(16) 0.0434(9) Uani 1 1 d . U . . .
N4 N 0.3394(3) 0.2162(3) 0.04324(16) 0.0673(14) Uani 1 1 d . . . . .
C233 C 0.6579(2) 0.4910(3) 0.49842(16) 0.0446(10) Uani 1 1 d . U . . .
H233 H 0.663091 0.468750 0.523521 0.054 Uiso 1 1 calc R . . . .
F18 F 0.4961(3) 0.8064(2) 0.2805(2) 0.124(2) Uani 1 1 d . . . . .
C7 C 0.4612(2) 0.2845(3) 0.49420(17) 0.0455(10) Uani 1 1 d . U . . .
C4 C 0.5230(3) 0.3984(3) 0.54462(17) 0.0472(10) Uani 1 1 d . U . . .
H4 H 0.544471 0.436804 0.562196 0.057 Uiso 1 1 calc R . . . .
F5 F 0.2847(3) 0.2816(3) 0.3050(2) 0.141(2) Uani 1 1 d . . . . .
C8 C 0.4362(3) 0.2206(3) 0.46922(18) 0.0497(10) Uani 1 1 d . U . . .
C5 C 0.4571(3) 0.3873(3) 0.51145(18) 0.0508(11) Uani 1 1 d . U . . .
H5 H 0.434561 0.418824 0.505810 0.061 Uiso 1 1 calc R . . . .
C159 C 1.1565(2) 0.8206(3) 0.44074(19) 0.0512(11) Uani 1 1 d . U . . .
C125 C 0.8251(3) 0.5322(3) 0.14322(18) 0.0574(11) Uani 1 1 d . U . . .
C107 C 0.6989(3) 0.6504(3) 0.24015(17) 0.0485(10) Uani 1 1 d . U . . .
C214 C 0.5338(3) 0.3328(3) 0.28614(17) 0.0501(11) Uani 1 1 d . U . . .
H214 H 0.576659 0.322257 0.295749 0.060 Uiso 1 1 calc R . . . .
C235 C 0.7559(2) 0.5784(3) 0.54928(16) 0.0466(10) Uani 1 1 d . U . . .
H235 H 0.735872 0.566454 0.574618 0.056 Uiso 1 1 calc R . . . .
C21 C 0.4291(3) 0.0145(3) 0.39221(18) 0.0493(10) Uani 1 1 d . U . . .
C2 C 0.6250(3) 0.3554(3) 0.58568(17) 0.0484(10) Uani 1 1 d . U . . .
C260 C 0.7618(3) 0.5699(3) 0.37978(18) 0.0505(10) Uani 1 1 d . U . . .
H260 H 0.779817 0.588384 0.410675 0.061 Uiso 1 1 calc R . . . .
C188 C 0.8856(3) 0.9680(3) 0.3761(2) 0.0604(12) Uani 1 1 d . U . . .
C119 C 0.5061(3) 0.5341(3) 0.12564(17) 0.0511(11) Uani 1 1 d . U . . .
C218 C 0.2866(3) 0.4655(3) 0.26171(17) 0.0514(11) Uani 1 1 d . U . . .
C211 C 0.4089(3) 0.3661(3) 0.25886(16) 0.0460(10) Uani 1 1 d . U . . .
C110 C 0.8373(3) 0.6599(3) 0.28635(18) 0.0567(12) Uani 1 1 d . U . . .
H110 H 0.884216 0.662184 0.301785 0.068 Uiso 1 1 calc R . . . .
C242 C 0.8213(3) 0.5530(3) 0.55503(18) 0.0518(10) Uani 1 1 d . U . . .
C111 C 0.8070(3) 0.6311(3) 0.24057(17) 0.0523(11) Uani 1 1 d . U . . .
C175 C 0.9317(3) 0.8422(3) 0.30904(19) 0.0524(11) Uani 1 1 d . U . . .
C180 C 0.8988(3) 0.8876(3) 0.3187(2) 0.0565(11) Uani 1 1 d . U . . .
C250 C 0.7183(3) 0.6996(3) 0.40471(18) 0.0506(10) Uani 1 1 d . U . . .
H250 H 0.758347 0.686647 0.403736 0.061 Uiso 1 1 calc R . . . .
C130 C 0.8481(3) 0.5478(3) 0.10463(18) 0.0618(11) Uani 1 1 d . U . . .
C6 C 0.4259(3) 0.3297(3) 0.48731(18) 0.0503(11) Uani 1 1 d . U . . .
H6 H 0.380927 0.321309 0.466356 0.060 Uiso 1 1 calc R . . . .
C219 C 0.2340(3) 0.4523(3) 0.28374(17) 0.0551(11) Uani 1 1 d . U . . .
C255 C 0.6918(3) 0.5662(3) 0.35570(16) 0.0468(10) Uani 1 1 d . U . . .
C210 C 0.3438(3) 0.3893(3) 0.24603(17) 0.0477(10) Uani 1 1 d . U . . .
C99 C 0.7796(3) 0.2890(3) 0.31549(19) 0.0633(12) Uani 1 1 d . U . . .
C44 C 0.4696(3) -0.0530(3) 0.3431(2) 0.0524(10) Uani 1 1 d . U . . .
C178 C 0.8040(3) 0.8473(3) 0.24693(19) 0.0545(11) Uani 1 1 d . U . . .
C76 C 0.6972(3) 0.2576(3) 0.2330(2) 0.0631(12) Uani 1 1 d . U . . .
C19 C 0.4334(3) 0.0800(3) 0.45936(18) 0.0503(11) Uani 1 1 d . U . . .
C158 C 1.1332(3) 0.8060(3) 0.4822(2) 0.0583(12) Uani 1 1 d . U . . .
C217 C 0.6427(3) 0.4019(3) 0.37049(18) 0.0514(12) Uani 1 1 d . U . . .
H21A H 0.674972 0.433287 0.394529 0.077 Uiso 1 1 calc GR . . . .
H21B H 0.662605 0.397397 0.345160 0.077 Uiso 1 1 calc GR . . . .
H21C H 0.634309 0.363800 0.382881 0.077 Uiso 1 1 calc GR . . . .
C60 C 0.5644(3) 0.3359(3) 0.09452(17) 0.0518(11) Uani 1 1 d . U . . .
F14 F 0.8824(3) 0.4443(4) -0.11882(15) 0.140(2) Uani 1 1 d . . . . .
C207 C 1.0542(3) 0.8519(3) 0.33017(19) 0.0553(11) Uani 1 1 d . U . . .
C18 C 0.4654(3) 0.1314(3) 0.44435(18) 0.0489(10) Uani 1 1 d . U . . .
C23 C 0.4810(3) 0.1246(3) 0.40178(19) 0.0500(10) Uani 1 1 d . U . . .
C247 C 0.8361(3) 0.5215(3) 0.51984(19) 0.0557(11) Uani 1 1 d . U . . .
H247 H 0.803512 0.511958 0.490367 0.067 Uiso 1 1 calc R . . . .
C176 C 0.9006(3) 0.8019(3) 0.26832(18) 0.0497(10) Uani 1 1 d . U . . .
C253 C 0.6006(3) 0.7408(3) 0.40667(19) 0.0549(12) Uani 1 1 d . U . . .
H253 H 0.560850 0.754777 0.406743 0.066 Uiso 1 1 calc R . . . .
C223 C 0.2874(3) 0.5093(3) 0.23067(19) 0.0577(12) Uani 1 1 d . U . . .
C117 C 0.4131(3) 0.5635(3) 0.06910(19) 0.0586(12) Uani 1 1 d . U . . .
C256 C 0.6659(3) 0.5381(3) 0.30986(18) 0.0532(11) Uani 1 1 d . U . . .
H256 H 0.619392 0.535503 0.293228 0.064 Uiso 1 1 calc R . . . .
C20 C 0.4150(3) 0.0212(3) 0.43510(19) 0.0525(11) Uani 1 1 d . U . . .
H20 H 0.393887 -0.012522 0.447003 0.063 Uiso 1 1 calc R . . . .
C237 C 0.7592(3) 0.6822(3) 0.58852(17) 0.0506(11) Uani 1 1 d . U . . .
H237 H 0.732056 0.662241 0.606154 0.061 Uiso 1 1 calc R . . . .
C251 C 0.7253(3) 0.7603(3) 0.4193(2) 0.0568(12) Uani 1 1 d . U . . .
H251 H 0.769560 0.787873 0.428355 0.068 Uiso 1 1 calc R . . . .
C24 C 0.5115(3) 0.1798(3) 0.38128(19) 0.0529(10) Uani 1 1 d . U . . .
H24 H 0.544727 0.209861 0.407090 0.063 Uiso 1 1 calc R . . . .
C56 C 0.3914(3) 0.3457(3) -0.01659(19) 0.0601(13) Uani 1 1 d . U . . .
H56 H 0.352127 0.344613 -0.041399 0.072 Uiso 1 1 calc R . . . .
C213 C 0.4808(3) 0.2990(3) 0.24781(18) 0.0531(11) Uani 1 1 d . U . . .
H213 H 0.487657 0.265443 0.231432 0.064 Uiso 1 1 calc R . . . .
C115 C 0.5164(3) 0.6422(3) 0.11461(19) 0.0581(12) Uani 1 1 d . U . . .
C37 C 0.4080(3) -0.0465(3) 0.36071(19) 0.0523(11) Uani 1 1 d . U . . .
H37 H 0.399470 -0.079142 0.379911 0.063 Uiso 1 1 calc R . . . .
C58 C 0.5117(3) 0.3912(3) 0.02719(17) 0.0499(11) Uani 1 1 d . U . . .
H58 H 0.553717 0.421111 0.032371 0.060 Uiso 1 1 calc R . . . .
C106 C 0.6241(3) 0.6378(3) 0.21098(17) 0.0516(11) Uani 1 1 d . U . . .
C31 C 0.5522(3) 0.1633(3) 0.3485(2) 0.0555(11) Uani 1 1 d . U . . .
C75 C 0.6785(3) 0.3126(3) 0.23455(19) 0.0620(12) Uani 1 1 d . U . . .
H75 H 0.699867 0.342397 0.260526 0.074 Uiso 1 1 calc R . . . .
C120 C 0.5335(3) 0.4864(3) 0.15117(19) 0.0571(12) Uani 1 1 d . U . . .
H12A H 0.584653 0.497525 0.159287 0.069 Uiso 1 1 calc R . . . .
H12B H 0.516512 0.447579 0.130762 0.069 Uiso 1 1 calc R . . . .
C177 C 0.8372(3) 0.8032(3) 0.23722(18) 0.0504(10) Uani 1 1 d . U . . .
H177 H 0.817473 0.774866 0.210279 0.061 Uiso 1 1 calc R . . . .
C73 C 0.5955(3) 0.2812(3) 0.15759(18) 0.0564(11) Uani 1 1 d . U . . .
C179 C 0.8358(3) 0.8896(3) 0.2874(2) 0.0577(11) Uani 1 1 d . U . . .
H179 H 0.813844 0.919983 0.293551 0.069 Uiso 1 1 calc R . . . .
C92 C 0.7567(3) 0.2445(4) 0.2709(2) 0.0669(13) Uani 1 1 d . U . . .
H92 H 0.737203 0.204341 0.279073 0.080 Uiso 1 1 calc R . . . .
C22 C 0.4625(3) 0.0660(3) 0.37698(19) 0.0506(10) Uani 1 1 d . U . . .
H22 H 0.473190 0.061325 0.348851 0.061 Uiso 1 1 calc R . . . .
C10 C 0.7121(3) 0.3051(3) 0.61825(19) 0.0553(11) Uani 1 1 d . U . . .
C212 C 0.4171(3) 0.3157(3) 0.23408(18) 0.0529(11) Uani 1 1 d . U . . .
H212 H 0.380717 0.293232 0.208640 0.063 Uiso 1 1 calc R . . . .
C109 C 0.7965(3) 0.6848(3) 0.30812(19) 0.0584(11) Uani 1 1 d . U . . .
H109 H 0.816010 0.705316 0.338383 0.070 Uiso 1 1 calc R . . . .
C112 C 0.8412(3) 0.5973(3) 0.21269(17) 0.0561(11) Uani 1 1 d . U . . .
C118 C 0.4406(3) 0.5191(3) 0.09102(19) 0.0573(12) Uani 1 1 d . U . . .
H118 H 0.415328 0.478251 0.082722 0.069 Uiso 1 1 calc R . . . .
C241 C 0.8192(3) 0.6793(3) 0.53030(18) 0.0527(10) Uani 1 1 d . U . . .
H241 H 0.834795 0.657079 0.509692 0.063 Uiso 1 1 calc R . . . .
C194 C 0.7348(3) 0.8513(3) 0.2131(2) 0.0603(12) Uani 1 1 d . U . . .
H194 H 0.723622 0.819263 0.186549 0.072 Uiso 1 1 calc R . . . .
C259 C 0.8050(3) 0.5466(3) 0.3584(2) 0.0598(12) Uani 1 1 d . U . . .
H259 H 0.851865 0.549497 0.374276 0.072 Uiso 1 1 calc R . . . .
C160 C 1.2251(3) 0.8327(3) 0.4386(2) 0.0586(13) Uani 1 1 d . U . . .
H160 H 1.261465 0.829482 0.463995 0.070 Uiso 1 1 calc R . . . .
C55 C 0.3896(3) 0.3011(3) 0.01272(19) 0.0594(12) Uani 1 1 d . U . . .
C45 C 0.5262(3) -0.0688(3) 0.3736(2) 0.0589(12) Uani 1 1 d . U . . .
H45 H 0.521789 -0.081798 0.401677 0.071 Uiso 1 1 calc R . . . .
C74 C 0.6276(3) 0.3232(3) 0.19712(18) 0.0565(12) Uani 1 1 d . U . . .
C108 C 0.7264(3) 0.6795(3) 0.28530(17) 0.0535(11) Uani 1 1 d . U . . .
H108 H 0.698112 0.695398 0.300248 0.064 Uiso 1 1 calc R . . . .
C57 C 0.4527(3) 0.3919(3) -0.00836(18) 0.0569(12) Uani 1 1 d . U . . .
H57 H 0.454169 0.423374 -0.026758 0.068 Uiso 1 1 calc R . . . .
C222 C 0.2354(3) 0.5410(3) 0.2241(2) 0.0659(13) Uani 1 1 d . U . . .
H222 H 0.235243 0.570108 0.203706 0.079 Uiso 1 1 calc R . . . .
C126 C 0.8171(3) 0.4724(3) 0.15263(19) 0.0621(12) Uani 1 1 d . U . . .
C77 C 0.6631(3) 0.2138(3) 0.1932(2) 0.0670(12) Uani 1 1 d . U . . .
H77 H 0.674794 0.176314 0.192063 0.080 Uiso 1 1 calc R . . . .
C116 C 0.4500(3) 0.6237(3) 0.08109(19) 0.0602(12) Uani 1 1 d . U . . .
H116 H 0.430482 0.653415 0.066544 0.072 Uiso 1 1 calc R . . . .
C11 C 0.7776(3) 0.3307(3) 0.6117(2) 0.0591(12) Uani 1 1 d . U . . .
C238 C 0.7798(3) 0.7447(3) 0.5952(2) 0.0601(13) Uani 1 1 d . U . . .
H238 H 0.768483 0.767167 0.617983 0.072 Uiso 1 1 calc R . . . .
C252 C 0.6657(3) 0.7803(3) 0.4206(2) 0.0553(12) Uani 1 1 d . U . . .
C163 C 1.1168(3) 0.8449(3) 0.36596(19) 0.0539(11) Uani 1 1 d . U . . .
C189 C 0.8768(3) 1.0241(3) 0.3642(2) 0.0674(13) Uani 1 1 d . U . . .
H189 H 0.903832 1.044770 0.346772 0.081 Uiso 1 1 calc R . . . .
C239 C 0.8172(3) 0.7738(3) 0.5677(2) 0.0630(13) Uani 1 1 d . U . . .
C42 C 0.2362(3) -0.0175(3) 0.2838(2) 0.0657(14) Uani 1 1 d . U . . .
H42 H 0.209796 0.011511 0.282219 0.079 Uiso 1 1 calc R . . . .
C61 C 0.6373(3) 0.3720(3) 0.1008(2) 0.0580(14) Uani 1 1 d . U . . .
H61A H 0.642012 0.413862 0.112369 0.087 Uiso 1 1 calc GR . . . .
H61B H 0.647630 0.370110 0.071346 0.087 Uiso 1 1 calc GR . . . .
H61C H 0.669731 0.355318 0.122655 0.087 Uiso 1 1 calc GR . . . .
C129 C 0.8633(3) 0.5013(4) 0.0783(2) 0.0680(11) Uani 1 1 d . U . . .
H129 H 0.879066 0.511151 0.052725 0.082 Uiso 1 1 calc R . . . .
C240 C 0.8373(3) 0.7422(3) 0.5347(2) 0.0611(12) Uani 1 1 d . U . . .
H240 H 0.862224 0.762731 0.516073 0.073 Uiso 1 1 calc R . . . .
C220 C 0.1833(3) 0.4873(3) 0.27609(19) 0.0611(12) Uani 1 1 d . U . . .
H220 H 0.148654 0.480355 0.291469 0.073 Uiso 1 1 calc R . . . .
C9 C 0.3586(3) 0.1958(3) 0.4447(2) 0.0591(14) Uani 1 1 d . U . . .
H9A H 0.343974 0.220515 0.421041 0.089 Uiso 1 1 calc GR . . . .
H9B H 0.332200 0.196805 0.466886 0.089 Uiso 1 1 calc GR . . . .
H9C H 0.350080 0.154306 0.430570 0.089 Uiso 1 1 calc GR . . . .
C48 C 0.5393(3) -0.0333(3) 0.2889(2) 0.0617(13) Uani 1 1 d . U . . .
H48 H 0.544066 -0.021814 0.260522 0.074 Uiso 1 1 calc R . . . .
C181 C 0.9366(3) 0.9359(3) 0.3614(2) 0.0585(11) Uani 1 1 d . U . . .
H181 H 0.954591 0.913857 0.387136 0.070 Uiso 1 1 calc R . . . .
C201 C 0.6723(3) 0.8392(3) 0.2336(2) 0.0599(12) Uani 1 1 d . U . . .
C164 C 1.0398(3) 0.7855(4) 0.5163(2) 0.0681(13) Uani 1 1 d . U . . .
C151 C 0.9409(3) 0.3751(4) 0.0901(2) 0.0738(13) Uani 1 1 d . U . . .
C128 C 0.8563(3) 0.4422(4) 0.0884(2) 0.0688(12) Uani 1 1 d . U . . .
C59 C 0.5069(3) 0.3453(3) 0.05472(17) 0.0517(11) Uani 1 1 d . U . . .
C1 C 0.6597(3) 0.4130(3) 0.61929(19) 0.0552(13) Uani 1 1 d . U . . .
H1A H 0.702328 0.408313 0.640479 0.083 Uiso 1 1 calc GR . . . .
H1B H 0.628274 0.421051 0.636520 0.083 Uiso 1 1 calc GR . . . .
H1C H 0.670938 0.446611 0.602438 0.083 Uiso 1 1 calc GR . . . .
C193 C 0.8451(3) 0.9386(3) 0.4023(2) 0.0662(13) Uani 1 1 d . U . . .
H193 H 0.850631 0.900860 0.410934 0.079 Uiso 1 1 calc R . . . .
C121 C 0.5110(3) 0.4786(3) 0.1956(2) 0.0655(15) Uani 1 1 d . U . . .
H12C H 0.460685 0.462989 0.187506 0.098 Uiso 1 1 calc GR . . . .
H12D H 0.524692 0.517501 0.214963 0.098 Uiso 1 1 calc GR . . . .
H12E H 0.533541 0.450255 0.212235 0.098 Uiso 1 1 calc GR . . . .
C127 C 0.8318(3) 0.4277(4) 0.1268(2) 0.0663(13) Uani 1 1 d . U . . .
H127 H 0.825603 0.388066 0.134517 0.080 Uiso 1 1 calc R . . . .
C226 C 0.2275(3) 0.4030(3) 0.31339(19) 0.0618(13) Uani 1 1 d . U . . .
H22A H 0.225049 0.420108 0.343319 0.074 Uiso 1 1 calc R . . . .
H22B H 0.269492 0.387638 0.318935 0.074 Uiso 1 1 calc R . . . .
C138 C 0.8444(3) 0.6163(4) 0.0418(2) 0.0697(12) Uani 1 1 d . U . . .
C195 C 0.7454(3) 0.9126(3) 0.1943(2) 0.0682(13) Uani 1 1 d . U . . .
C25 C 0.4517(3) 0.2079(3) 0.3591(2) 0.0565(11) Uani 1 1 d . U . . .
C36 C 0.6093(3) 0.1389(3) 0.3668(2) 0.0622(12) Uani 1 1 d . U . . .
H36 H 0.624128 0.137226 0.398634 0.075 Uiso 1 1 calc R . . . .
C104 C 0.7477(3) 0.2774(3) 0.3501(2) 0.0636(12) Uani 1 1 d . U . . .
H104 H 0.713141 0.241073 0.346088 0.076 Uiso 1 1 calc R . . . .
C15 C 0.7050(3) 0.2749(3) 0.6568(2) 0.0595(12) Uani 1 1 d . U . . .
C162 C 1.1850(3) 0.8571(3) 0.3617(2) 0.0597(13) Uani 1 1 d . U . . .
H162 H 1.194084 0.870176 0.334742 0.072 Uiso 1 1 calc R . . . .
C49 C 0.4765(3) -0.0370(3) 0.3003(2) 0.0585(12) Uani 1 1 d . U . . .
H49 H 0.438448 -0.028550 0.278957 0.070 Uiso 1 1 calc R . . . .
C78 C 0.6129(3) 0.2245(3) 0.1558(2) 0.0644(12) Uani 1 1 d . U . . .
C32 C 0.5330(3) 0.1665(3) 0.3010(2) 0.0603(12) Uani 1 1 d . U . . .
H32 H 0.495667 0.183549 0.288278 0.072 Uiso 1 1 calc R . . . .
C47 C 0.5935(3) -0.0470(3) 0.3207(2) 0.0636(13) Uani 1 1 d . U . . .
C43 C 0.2981(3) -0.0106(3) 0.3200(2) 0.0585(12) Uani 1 1 d . U . . .
H43 H 0.312209 0.022807 0.343374 0.070 Uiso 1 1 calc R . . . .
C144 C 0.8752(3) 0.3919(4) 0.0610(2) 0.0748(13) Uani 1 1 d . U . . .
H144 H 0.836069 0.355319 0.055728 0.090 Uiso 1 1 calc R . . . .
C209 C 0.2852(3) 0.3568(3) 0.20452(18) 0.0580(14) Uani 1 1 d . U . . .
H20A H 0.247611 0.377207 0.199968 0.087 Uiso 1 1 calc GR . . . .
H20B H 0.268018 0.315282 0.209247 0.087 Uiso 1 1 calc GR . . . .
H20C H 0.302015 0.357008 0.177479 0.087 Uiso 1 1 calc GR . . . .
C38 C 0.3390(3) -0.0528(3) 0.3219(2) 0.0539(11) Uani 1 1 d . U . . .
C46 C 0.5888(3) -0.0651(3) 0.3623(2) 0.0636(13) Uani 1 1 d . U . . .
H46 H 0.626837 -0.074907 0.382763 0.076 Uiso 1 1 calc R . . . .
C221 C 0.1835(3) 0.5311(3) 0.2468(2) 0.0620(13) Uani 1 1 d . U . . .
C208 C 1.0631(3) 0.8768(3) 0.2867(2) 0.0605(14) Uani 1 1 d . U . . .
H20D H 1.078677 0.848557 0.268933 0.091 Uiso 1 1 calc GR . . . .
H20E H 1.097647 0.915556 0.294839 0.091 Uiso 1 1 calc GR . . . .
H20F H 1.018853 0.882271 0.268423 0.091 Uiso 1 1 calc GR . . . .
C191 C 0.7896(3) 1.0195(3) 0.4034(2) 0.0684(15) Uani 1 1 d . U . . .
C41 C 0.2155(3) -0.0681(3) 0.2506(2) 0.0666(14) Uani 1 1 d . U . . .
C192 C 0.7965(3) 0.9644(3) 0.4160(2) 0.0709(15) Uani 1 1 d . U . . .
H192 H 0.769289 0.944263 0.433556 0.085 Uiso 1 1 calc R . . . .
C105 C 0.5706(3) 0.6536(3) 0.2320(2) 0.0593(14) Uani 1 1 d . U . . .
H10A H 0.579333 0.697410 0.238067 0.089 Uiso 1 1 calc GR . . . .
H10B H 0.573493 0.636660 0.260658 0.089 Uiso 1 1 calc GR . . . .
H10C H 0.524244 0.637045 0.210716 0.089 Uiso 1 1 calc GR . . . .
C145 C 0.8796(3) 0.4062(4) 0.0132(2) 0.0804(14) Uani 1 1 d . U . . .
F12 F 1.1174(4) 0.7776(3) 0.1885(2) 0.173(3) Uani 1 1 d . . . . .
C157 C 1.1878(3) 0.8072(3) 0.5274(2) 0.0667(16) Uani 1 1 d . U . . .
H15A H 1.215466 0.848476 0.538647 0.100 Uiso 1 1 calc GR . . . .
H15B H 1.217946 0.781666 0.522503 0.100 Uiso 1 1 calc GR . . . .
H15C H 1.164726 0.792094 0.549964 0.100 Uiso 1 1 calc GR . . . .
C227 C 0.1631(3) 0.3500(4) 0.2921(2) 0.0731(17) Uani 1 1 d . U . . .
H22C H 0.167318 0.330249 0.263955 0.110 Uiso 1 1 calc GR . . . .
H22D H 0.121399 0.365120 0.285037 0.110 Uiso 1 1 calc GR . . . .
H22E H 0.159809 0.321023 0.313832 0.110 Uiso 1 1 calc GR . . . .
C246 C 0.8991(3) 0.5034(3) 0.5273(2) 0.0679(14) Uani 1 1 d . U . . .
H246 H 0.908783 0.482263 0.503099 0.082 Uiso 1 1 calc R . . . .
C202 C 0.6078(3) 0.8464(3) 0.2067(2) 0.0673(13) Uani 1 1 d . U . . .
H202 H 0.604544 0.859314 0.177567 0.081 Uiso 1 1 calc R . . . .
C113 C 0.9146(3) 0.5919(3) 0.2347(2) 0.0675(16) Uani 1 1 d . U . . .
H11A H 0.928461 0.567243 0.213192 0.101 Uiso 1 1 calc GR . . . .
H11B H 0.915886 0.572960 0.262487 0.101 Uiso 1 1 calc GR . . . .
H11C H 0.946443 0.631975 0.242578 0.101 Uiso 1 1 calc GR . . . .
C257 C 0.7087(3) 0.5139(3) 0.28855(19) 0.0608(12) Uani 1 1 d . U . . .
H257 H 0.690898 0.494374 0.257934 0.073 Uiso 1 1 calc R . . . .
C12 C 0.8374(3) 0.3228(3) 0.6440(2) 0.0680(14) Uani 1 1 d . U . . .
H12 H 0.881669 0.338652 0.640089 0.082 Uiso 1 1 calc R . . . .
C131 C 0.8573(3) 0.6125(4) 0.09351(19) 0.0682(12) Uani 1 1 d . U . . .
H131 H 0.820699 0.628157 0.102652 0.082 Uiso 1 1 calc R . . . .
C80 C 0.5771(4) 0.1133(4) 0.1159(2) 0.0810(15) Uani 1 1 d . U . . .
C182 C 1.0003(3) 0.9785(3) 0.3536(2) 0.0726(13) Uani 1 1 d . U . . .
C30 C 0.3907(3) 0.1727(3) 0.3263(2) 0.0638(12) Uani 1 1 d . U . . .
H30 H 0.387810 0.131896 0.316627 0.077 Uiso 1 1 calc R . . . .
C103 C 0.7650(3) 0.3177(3) 0.3905(2) 0.0661(13) Uani 1 1 d . U . . .
H103 H 0.744001 0.308425 0.414031 0.079 Uiso 1 1 calc R . . . .
C26 C 0.4546(3) 0.2691(3) 0.3724(2) 0.0633(12) Uani 1 1 d . U . . .
H26 H 0.495123 0.294092 0.393586 0.076 Uiso 1 1 calc R . . . .
C258 C 0.7763(3) 0.5190(3) 0.3127(2) 0.0613(12) Uani 1 1 d . U . . .
C79 C 0.5836(4) 0.1808(3) 0.1100(2) 0.0710(13) Uani 1 1 d . U . . .
H79 H 0.535597 0.184671 0.096015 0.085 Uiso 1 1 calc R . . . .
C152 C 0.9462(3) 0.3153(4) 0.0837(2) 0.0820(15) Uani 1 1 d . U . . .
H152 H 0.909940 0.286281 0.062067 0.098 Uiso 1 1 calc R . . . .
C206 C 0.6752(3) 0.8212(3) 0.2772(2) 0.0656(13) Uani 1 1 d . U . . .
H206 H 0.717761 0.816755 0.296121 0.079 Uiso 1 1 calc R . . . .
C14 C 0.7675(3) 0.2692(3) 0.6879(2) 0.0655(13) Uani 1 1 d . U . . .
H14 H 0.764782 0.249453 0.713739 0.079 Uiso 1 1 calc R . . . .
C161 C 1.2387(3) 0.8496(3) 0.3981(2) 0.0618(13) Uani 1 1 d . U . . .
H161 H 1.284230 0.855936 0.395317 0.074 Uiso 1 1 calc R . . . .
C54 C 0.3295(4) 0.2481(4) 0.0093(2) 0.0760(14) Uani 1 1 d . U . . .
C13 C 0.8327(3) 0.2918(3) 0.6817(2) 0.0643(13) Uani 1 1 d . U . . .
C245 C 0.9453(3) 0.5170(3) 0.5698(2) 0.0723(15) Uani 1 1 d . U . . .
C86 C 0.6253(4) 0.2024(4) 0.0773(2) 0.0799(14) Uani 1 1 d . U . . .
C139 C 0.7768(3) 0.6051(4) 0.0130(2) 0.0754(14) Uani 1 1 d . U . . .
H139 H 0.739550 0.596523 0.026094 0.090 Uiso 1 1 calc R . . . .
C132 C 0.9279(4) 0.6545(4) 0.1225(2) 0.0764(13) Uani 1 1 d . U . . .
C165 C 1.0236(3) 0.8341(4) 0.5379(2) 0.0727(14) Uani 1 1 d . U . . .
C224 C 0.3410(3) 0.5186(4) 0.2034(2) 0.0698(15) Uani 1 1 d . U . . .
H22F H 0.385498 0.515654 0.224102 0.084 Uiso 1 1 calc R . . . .
H22G H 0.326149 0.484340 0.178575 0.084 Uiso 1 1 calc R . . . .
C190 C 0.8280(3) 1.0506(3) 0.3779(2) 0.0714(15) Uani 1 1 d . U . . .
H190 H 0.822138 1.088462 0.369766 0.086 Uiso 1 1 calc R . . . .
C100 C 0.8308(3) 0.3439(4) 0.3221(2) 0.0739(14) Uani 1 1 d . U . . .
H100 H 0.853540 0.352927 0.299374 0.089 Uiso 1 1 calc R . . . .
C40 C 0.2526(3) -0.1111(3) 0.2513(2) 0.0725(15) Uani 1 1 d . U . . .
H40 H 0.236885 -0.144924 0.228186 0.087 Uiso 1 1 calc R . . . .
C169 C 1.0320(3) 0.7288(4) 0.5326(3) 0.0781(15) Uani 1 1 d . U . . .
C243 C 0.8725(3) 0.5673(3) 0.5980(2) 0.0678(13) Uani 1 1 d . U . . .
H243 H 0.864732 0.590252 0.622226 0.081 Uiso 1 1 calc R . . . .
C205 C 0.6162(4) 0.8098(3) 0.2930(3) 0.0781(16) Uani 1 1 d . U . . .
H205 H 0.618615 0.797711 0.322300 0.094 Uiso 1 1 calc R . . . .
C102 C 0.8137(3) 0.3712(4) 0.3948(2) 0.0713(15) Uani 1 1 d . U . . .
C141 C 0.8158(4) 0.6178(4) -0.0534(2) 0.0819(17) Uani 1 1 d . U . . .
C16 C 0.7848(3) 0.3676(3) 0.5721(2) 0.0655(14) Uani 1 1 d . U . . .
H16A H 0.738293 0.361890 0.550323 0.079 Uiso 1 1 calc R . . . .
H16B H 0.801901 0.410738 0.584744 0.079 Uiso 1 1 calc R . . . .
C101 C 0.8479(4) 0.3851(4) 0.3620(2) 0.0774(16) Uani 1 1 d . U . . .
H101 H 0.882277 0.421674 0.366478 0.093 Uiso 1 1 calc R . . . .
C39 C 0.3149(3) -0.1036(3) 0.2872(2) 0.0642(13) Uani 1 1 d . U . . .
H39 H 0.340807 -0.132889 0.288044 0.077 Uiso 1 1 calc R . . . .
C93 C 0.8170(4) 0.2364(4) 0.2507(3) 0.0846(14) Uani 1 1 d . U . . .
C17 C 0.6354(3) 0.2541(3) 0.6665(2) 0.0679(14) Uani 1 1 d . U . . .
H17A H 0.598203 0.244996 0.637151 0.081 Uiso 1 1 calc R . . . .
H17B H 0.634320 0.216529 0.680316 0.081 Uiso 1 1 calc R . . . .
C62 C 0.2864(5) 0.1601(4) 0.0414(3) 0.0964(17) Uani 1 1 d . U . . .
C204 C 0.5543(4) 0.8166(3) 0.2649(3) 0.0773(16) Uani 1 1 d . U . . .
C34 C 0.6225(4) 0.1197(3) 0.2912(2) 0.0700(14) Uani 1 1 d . U . . .
C153 C 1.0053(4) 0.2979(4) 0.1094(3) 0.0859(17) Uani 1 1 d . U . . .
H153 H 1.009183 0.257820 0.104668 0.103 Uiso 1 1 calc R . . . .
C156 C 0.9952(3) 0.4168(4) 0.1228(2) 0.0822(14) Uani 1 1 d . U . . .
H156 H 0.992370 0.457195 0.127889 0.099 Uiso 1 1 calc R . . . .
C28 C 0.3407(4) 0.2572(3) 0.3231(2) 0.0700(13) Uani 1 1 d . U . . .
C244 C 0.9343(3) 0.5488(4) 0.6059(2) 0.0774(16) Uani 1 1 d . U . . .
H244 H 0.967491 0.557839 0.635092 0.093 Uiso 1 1 calc R . . . .
C35 C 0.6443(3) 0.1171(3) 0.3378(2) 0.0691(13) Uani 1 1 d . U . . .
H35 H 0.682377 0.100741 0.350197 0.083 Uiso 1 1 calc R . . . .
C137 C 0.9894(4) 0.6359(4) 0.1316(2) 0.0836(15) Uani 1 1 d . U . . .
H137 H 0.988072 0.595304 0.122411 0.100 Uiso 1 1 calc R . . . .
C122 C 0.5583(4) 0.7079(3) 0.1257(2) 0.0724(15) Uani 1 1 d . U . . .
H12F H 0.555823 0.724157 0.155842 0.087 Uiso 1 1 calc R . . . .
H12G H 0.607364 0.708518 0.129003 0.087 Uiso 1 1 calc R . . . .
C33 C 0.5679(4) 0.1451(3) 0.2720(2) 0.0702(14) Uani 1 1 d . U . . .
H33 H 0.554703 0.147859 0.240268 0.084 Uiso 1 1 calc R . . . .
C124 C 0.3427(3) 0.5467(4) 0.0320(2) 0.083(2) Uani 1 1 d . U . . .
H12H H 0.342169 0.514562 0.009092 0.125 Uiso 1 1 calc GR . . . .
H12I H 0.335425 0.582019 0.017220 0.125 Uiso 1 1 calc GR . . . .
H12J H 0.305628 0.532888 0.046039 0.125 Uiso 1 1 calc GR . . . .
C172 C 1.0249(3) 0.8939(4) 0.5177(2) 0.0784(17) Uani 1 1 d . U . . .
H17C H 1.067149 0.924428 0.535652 0.094 Uiso 1 1 calc R . . . .
H17D H 1.027465 0.887713 0.485915 0.094 Uiso 1 1 calc R . . . .
C166 C 1.0053(3) 0.8262(4) 0.5798(2) 0.0792(15) Uani 1 1 d . U . . .
H166 H 0.995845 0.858716 0.595726 0.095 Uiso 1 1 calc R . . . .
F20 F 1.1759(4) 1.0942(3) 0.3345(4) 0.214(5) Uani 1 1 d . . . . .
C52 C 0.8994(4) 0.2847(4) 0.7163(2) 0.084(2) Uani 1 1 d . U . . .
H52A H 0.932791 0.279060 0.699937 0.126 Uiso 1 1 calc GR . . . .
H52B H 0.888017 0.249753 0.731789 0.126 Uiso 1 1 calc GR . . . .
H52C H 0.919490 0.320913 0.738892 0.126 Uiso 1 1 calc GR . . . .
C167 C 1.0013(4) 0.7713(4) 0.5975(3) 0.0828(15) Uani 1 1 d . U . . .
C27 C 0.3967(4) 0.2927(3) 0.3540(2) 0.0695(13) Uani 1 1 d . U . . .
H27 H 0.397807 0.333088 0.363573 0.083 Uiso 1 1 calc R . . . .
C154 C 1.0559(3) 0.3399(5) 0.1409(2) 0.0815(16) Uani 1 1 d . U . . .
C140 C 0.7617(3) 0.6061(4) -0.0344(2) 0.0826(16) Uani 1 1 d . U . . .
H140 H 0.715211 0.598970 -0.052943 0.099 Uiso 1 1 calc R . . . .
C203 C 0.5488(3) 0.8348(3) 0.2225(3) 0.0735(15) Uani 1 1 d . U . . .
H203 H 0.505878 0.839368 0.204172 0.088 Uiso 1 1 calc R . . . .
C29 C 0.3342(4) 0.1973(4) 0.3078(3) 0.0758(15) Uani 1 1 d . U . . .
H29 H 0.293473 0.173899 0.285850 0.091 Uiso 1 1 calc R . . . .
C183 C 1.0646(4) 0.9901(4) 0.3873(3) 0.0807(15) Uani 1 1 d . U . . .
H183 H 1.068687 0.972238 0.414515 0.097 Uiso 1 1 calc R . . . .
C168 C 1.0129(3) 0.7239(4) 0.5743(3) 0.0827(15) Uani 1 1 d . U . . .
H168 H 1.008287 0.686625 0.585935 0.099 Uiso 1 1 calc R . . . .
C200 C 0.7347(4) 0.9649(4) 0.2151(3) 0.0778(15) Uani 1 1 d . U . . .
H200 H 0.718647 0.962271 0.241402 0.093 Uiso 1 1 calc R . . . .
F17 F 0.7830(4) 1.0785(4) 0.1438(3) 0.202(4) Uani 1 1 d . . . . .
C196 C 0.7688(4) 0.9175(4) 0.1551(3) 0.0874(16) Uani 1 1 d . U . . .
H196 H 0.776077 0.883352 0.139790 0.105 Uiso 1 1 calc R . . . .
C155 C 1.0542(4) 0.3995(5) 0.1484(2) 0.0869(17) Uani 1 1 d . U . . .
H155 H 1.091402 0.427835 0.169912 0.104 Uiso 1 1 calc R . . . .
C81 C 0.5340(5) 0.0858(4) 0.1408(3) 0.0928(17) Uani 1 1 d . U . . .
H81 H 0.510994 0.109516 0.154871 0.111 Uiso 1 1 calc R . . . .
C53 C 0.2653(4) 0.2356(4) -0.0323(2) 0.093(2) Uani 1 1 d . U . . .
H53A H 0.234135 0.196892 -0.031914 0.140 Uiso 1 1 calc GR . . . .
H53B H 0.279489 0.234225 -0.060360 0.140 Uiso 1 1 calc GR . . . .
H53C H 0.241343 0.267547 -0.031184 0.140 Uiso 1 1 calc GR . . . .
F7 F 0.7441(5) 0.2614(5) -0.0110(2) 0.212(4) Uani 1 1 d . . . . .
C143 C 0.8980(4) 0.6293(4) 0.0206(2) 0.0838(14) Uani 1 1 d . U . . .
H143 H 0.944721 0.638424 0.038914 0.101 Uiso 1 1 calc R . . . .
C228 C 0.1279(4) 0.5670(4) 0.2391(3) 0.089(2) Uani 1 1 d . U . . .
H22H H 0.146426 0.606113 0.230601 0.133 Uiso 1 1 calc GR . . . .
H22I H 0.114975 0.572992 0.267333 0.133 Uiso 1 1 calc GR . . . .
H22J H 0.087098 0.544708 0.214560 0.133 Uiso 1 1 calc GR . . . .
C51 C 0.8326(4) 0.3518(4) 0.5458(3) 0.0799(18) Uani 1 1 d . U . . .
H51A H 0.827903 0.372143 0.518569 0.120 Uiso 1 1 calc GR . . . .
H51B H 0.820288 0.308242 0.536672 0.120 Uiso 1 1 calc GR . . . .
H51C H 0.880553 0.364799 0.565350 0.120 Uiso 1 1 calc GR . . . .
C142 C 0.8838(4) 0.6290(4) -0.0274(2) 0.0900(18) Uani 1 1 d . U . . .
H142 H 0.920253 0.636429 -0.041168 0.108 Uiso 1 1 calc R . . . .
F8 F 0.5432(5) -0.0714(3) 0.1270(3) 0.195(4) Uani 1 1 d . U . . .
C63 C 0.2267(5) 0.1617(5) 0.0548(3) 0.111(2) Uani 1 1 d . U . . .
C136 C 1.0549(4) 0.6777(5) 0.1549(3) 0.098(2) Uani 1 1 d . U . . .
H136 H 1.096902 0.665471 0.161737 0.117 Uiso 1 1 calc R . . . .
C146 C 0.8187(4) 0.4016(4) -0.0221(2) 0.0907(16) Uani 1 1 d . U . . .
H146 H 0.775361 0.389175 -0.016183 0.109 Uiso 1 1 calc R . . . .
C170 C 1.0369(4) 0.6723(4) 0.5053(3) 0.0934(18) Uani 1 1 d . U . . .
H17E H 1.058326 0.647300 0.526887 0.112 Uiso 1 1 calc R . . . .
H17F H 1.067585 0.684549 0.485895 0.112 Uiso 1 1 calc R . . . .
C133 C 0.9313(4) 0.7156(4) 0.1369(2) 0.0925(17) Uani 1 1 d . U . . .
H133 H 0.889899 0.728652 0.131188 0.111 Uiso 1 1 calc R . . . .
C184 C 1.1255(5) 1.0304(4) 0.3797(4) 0.101(2) Uani 1 1 d . U . . .
H184 H 1.169743 1.038792 0.401433 0.121 Uiso 1 1 calc R . . . .
C187 C 0.9968(4) 1.0064(4) 0.3134(3) 0.0840(15) Uani 1 1 d . U . . .
H187 H 0.953757 0.998551 0.290352 0.101 Uiso 1 1 calc R . . . .
C87 C 0.5928(5) 0.2113(4) 0.0327(3) 0.0904(16) Uani 1 1 d . U . . .
H87 H 0.543835 0.203793 0.022211 0.109 Uiso 1 1 calc R . . . .
C123 C 0.5378(5) 0.7505(4) 0.0921(3) 0.101(2) Uani 1 1 d . U . . .
H12K H 0.536531 0.733910 0.061437 0.152 Uiso 1 1 calc GR . . . .
H12L H 0.571714 0.789591 0.101316 0.152 Uiso 1 1 calc GR . . . .
H12M H 0.491985 0.755600 0.091801 0.152 Uiso 1 1 calc GR . . . .
C91 C 0.6985(4) 0.2155(4) 0.0920(3) 0.0899(15) Uani 1 1 d . U . . .
H91 H 0.721278 0.211452 0.122408 0.108 Uiso 1 1 calc R . . . .
C148 C 0.8816(4) 0.4321(5) -0.0753(2) 0.0972(18) Uani 1 1 d . U . . .
C199 C 0.7469(5) 1.0207(4) 0.1988(3) 0.098(2) Uani 1 1 d . U . . .
H199 H 0.738199 1.054821 0.213178 0.118 Uiso 1 1 calc R . . . .
C150 C 0.9412(4) 0.4238(5) 0.0023(2) 0.0924(15) Uani 1 1 d . U . . .
H150 H 0.983663 0.426785 0.024939 0.111 Uiso 1 1 calc R . . . .
C135 C 1.0538(5) 0.7360(5) 0.1669(3) 0.105(2) Uani 1 1 d . U . . .
C185 C 1.1158(5) 1.0550(4) 0.3406(4) 0.099(2) Uani 1 1 d . U . . .
C147 C 0.8201(4) 0.4150(5) -0.0662(3) 0.0995(18) Uani 1 1 d . U . . .
H147 H 0.778195 0.412062 -0.089304 0.119 Uiso 1 1 calc R . . . .
C197 C 0.7818(5) 0.9757(5) 0.1384(3) 0.104(2) Uani 1 1 d . U . . .
H197 H 0.797032 0.979869 0.111906 0.125 Uiso 1 1 calc R . . . .
C67 C 0.2997(5) 0.1050(5) 0.0281(3) 0.1135(19) Uani 1 1 d D U . . .
C174 C 0.9794(4) 0.7631(5) 0.6425(3) 0.110(3) Uani 1 1 d . U . . .
H17G H 0.973633 0.801299 0.655081 0.165 Uiso 1 1 calc GR . . . .
H17H H 1.015247 0.750610 0.664879 0.165 Uiso 1 1 calc GR . . . .
H17I H 0.935560 0.732395 0.635504 0.165 Uiso 1 1 calc GR . . . .
C85 C 0.6090(5) 0.0773(4) 0.0947(3) 0.0997(17) Uani 1 1 d . U . . .
H85 H 0.638315 0.093799 0.077136 0.120 Uiso 1 1 calc R . . . .
C173 C 0.9615(4) 0.9180(4) 0.5175(3) 0.097(2) Uani 1 1 d . U . . .
H17J H 0.960694 0.951131 0.499110 0.146 Uiso 1 1 calc GR . . . .
H17K H 0.963957 0.932575 0.548861 0.146 Uiso 1 1 calc GR . . . .
H17L H 0.919248 0.885784 0.504308 0.146 Uiso 1 1 calc GR . . . .
C82 C 0.5231(6) 0.0239(5) 0.1460(3) 0.109(2) Uani 1 1 d . U . . .
H82 H 0.494738 0.006529 0.163858 0.131 Uiso 1 1 calc R . . . .
C171 C 0.9664(5) 0.6341(5) 0.4747(4) 0.111(3) Uani 1 1 d . U . . .
H17M H 0.945885 0.657891 0.452140 0.167 Uiso 1 1 calc GR . . . .
H17N H 0.935643 0.621858 0.493597 0.167 Uiso 1 1 calc GR . . . .
H17O H 0.972952 0.598389 0.458883 0.167 Uiso 1 1 calc GR . . . .
C83 C 0.5556(6) -0.0103(5) 0.1240(4) 0.110(2) Uani 1 1 d . U . . .
C98 C 0.8469(5) 0.1880(5) 0.2619(3) 0.1029(18) Uani 1 1 d . U . . .
H98 H 0.831653 0.161329 0.281356 0.123 Uiso 1 1 calc R . . . .
C186 C 1.0561(5) 1.0457(4) 0.3067(3) 0.103(2) Uani 1 1 d . U . . .
H186 H 1.053666 1.064456 0.279884 0.124 Uiso 1 1 calc R . . . .
C149 C 0.9423(4) 0.4373(5) -0.0422(3) 0.109(2) Uani 1 1 d . U . . .
H149 H 0.985164 0.449979 -0.048758 0.130 Uiso 1 1 calc R . . . .
C50 C 0.6208(5) 0.3002(4) 0.6983(3) 0.103(2) Uani 1 1 d . U . . .
H50A H 0.619407 0.336953 0.684128 0.154 Uiso 1 1 calc GR . . . .
H50B H 0.657421 0.309633 0.727404 0.154 Uiso 1 1 calc GR . . . .
H50C H 0.576133 0.283794 0.703668 0.154 Uiso 1 1 calc GR . . . .
C134 C 0.9953(5) 0.7573(5) 0.1596(3) 0.107(2) Uani 1 1 d . U . . .
H134 H 0.997692 0.797936 0.169271 0.128 Uiso 1 1 calc R . . . .
C88 C 0.6346(5) 0.2320(5) 0.0026(3) 0.111(2) Uani 1 1 d . U . . .
H88 H 0.613522 0.237967 -0.027702 0.133 Uiso 1 1 calc R . . . .
C94 C 0.8408(4) 0.2764(5) 0.2222(3) 0.0938(16) Uani 1 1 d . U . . .
H94 H 0.819323 0.308182 0.214731 0.113 Uiso 1 1 calc R . . . .
C198 C 0.7713(5) 1.0241(5) 0.1620(4) 0.105(2) Uani 1 1 d . U . . .
C97 C 0.9041(5) 0.1802(6) 0.2417(3) 0.116(2) Uani 1 1 d . U . . .
H97 H 0.925425 0.147831 0.246568 0.140 Uiso 1 1 calc R . . . .
C225 C 0.3553(5) 0.5750(5) 0.1822(4) 0.118(3) Uani 1 1 d . U . . .
H22K H 0.313746 0.576509 0.158366 0.177 Uiso 1 1 calc GR . . . .
H22L H 0.393320 0.575379 0.168725 0.177 Uiso 1 1 calc GR . . . .
H22M H 0.368238 0.609994 0.205732 0.177 Uiso 1 1 calc GR . . . .
F9 F 0.9785(5) 0.2131(8) 0.1986(3) 0.310(8) Uani 1 1 d . . . . .
C64 C 0.1777(6) 0.1055(5) 0.0526(4) 0.124(2) Uani 1 1 d . U . . .
H64 H 0.137414 0.105300 0.061883 0.149 Uiso 1 1 calc R . . . .
C90 C 0.7385(5) 0.2347(5) 0.0618(3) 0.107(2) Uani 1 1 d . U . . .
H90 H 0.787379 0.241797 0.071271 0.129 Uiso 1 1 calc R . . . .
C89 C 0.7038(6) 0.2425(5) 0.0188(3) 0.112(2) Uani 1 1 d . U . . .
C68 C 0.2121(5) 0.2216(5) 0.0681(4) 0.120(2) Uani 1 1 d . U . . .
H68A H 0.256537 0.252690 0.076688 0.144 Uiso 1 1 calc R . . . .
H68B H 0.181948 0.231988 0.040425 0.144 Uiso 1 1 calc R . . . .
C96 C 0.9228(5) 0.2244(6) 0.2155(4) 0.120(2) Uani 1 1 d . U . . .
C84 C 0.5964(6) 0.0138(5) 0.1002(4) 0.114(2) Uani 1 1 d . U . . .
H84 H 0.618231 -0.010924 0.086067 0.137 Uiso 1 1 calc R . . . .
C71 C 0.3939(12) 0.0486(11) 0.0212(9) 0.129(5) Uani 0.429(14) 1 d D U P A 1
H71A H 0.363185 0.011184 0.002895 0.194 Uiso 0.429(14) 1 calc GR . P A 1
H71B H 0.400030 0.045651 0.053689 0.194 Uiso 0.429(14) 1 calc GR . P A 1
H71C H 0.438985 0.055276 0.015085 0.194 Uiso 0.429(14) 1 calc GR . P A 1
C95 C 0.8961(5) 0.2704(6) 0.2043(3) 0.117(2) Uani 1 1 d . U . . .
H95 H 0.912852 0.297598 0.185604 0.140 Uiso 1 1 calc R . . . .
C66 C 0.2489(6) 0.0511(5) 0.0262(4) 0.129(2) Uani 1 1 d . U . . .
H66 H 0.256833 0.013669 0.017207 0.154 Uiso 1 1 calc R . . . .
C65 C 0.1888(6) 0.0517(6) 0.0370(4) 0.128(2) Uani 1 1 d . U . . .
C72 C 0.1339(7) -0.0088(6) 0.0348(5) 0.181(5) Uani 1 1 d . U . . .
H72A H 0.131466 -0.014857 0.065714 0.271 Uiso 1 1 calc GR . . . .
H72B H 0.147708 -0.042389 0.021554 0.271 Uiso 1 1 calc GR . . . .
H72C H 0.088480 -0.006861 0.015751 0.271 Uiso 1 1 calc GR . . . .
C69 C 0.1807(8) 0.2265(7) 0.1041(5) 0.182(4) Uani 1 1 d . U . . .
H69A H 0.133811 0.200037 0.094804 0.274 Uiso 1 1 calc GR . . . .
H69B H 0.178495 0.268107 0.110623 0.274 Uiso 1 1 calc GR . . . .
H69C H 0.208299 0.214588 0.131668 0.274 Uiso 1 1 calc GR . . . .
C70 C 0.3613(10) 0.1025(10) 0.0080(9) 0.112(3) Uani 0.429(14) 1 d D U P A 1
H70A H 0.397647 0.140547 0.019283 0.134 Uiso 0.429(14) 1 calc R . P A 1
H70B H 0.344685 0.099151 -0.025683 0.134 Uiso 0.429(14) 1 calc R . P A 1
C70A C 0.3755(6) 0.1033(9) 0.0271(5) 0.111(3) Uani 0.571(14) 1 d D U P A 2
H70C H 0.411931 0.135489 0.048924 0.133 Uiso 0.571(14) 1 calc R . P A 2
H70D H 0.385242 0.063631 0.031624 0.133 Uiso 0.571(14) 1 calc R . P A 2
C71A C 0.3629(10) 0.1157(9) -0.0241(5) 0.125(4) Uani 0.571(14) 1 d D U P A 2
H71D H 0.326727 0.082430 -0.044122 0.188 Uiso 0.571(14) 1 calc GR . P A 2
H71E H 0.405845 0.119247 -0.032637 0.188 Uiso 0.571(14) 1 calc GR . P A 2
H71F H 0.348312 0.153190 -0.027275 0.188 Uiso 0.571(14) 1 calc GR . P A 2

loop_
_atom_site_aniso_label
_atom_site_aniso_U_11
_atom_site_aniso_U_22
_atom_site_aniso_U_33
_atom_site_aniso_U_23
_atom_site_aniso_U_13
_atom_site_aniso_U_12
Co5 0.0382(4) 0.0565(5) 0.0347(4) 0.0033(3) 0.0108(3) 0.0099(4)
Co3 0.0402(4) 0.0688(6) 0.0298(4) -0.0019(4) 0.0074(3) 0.0037(4)
Co1 0.0392(4) 0.0574(5) 0.0449(4) 0.0043(4) 0.0110(3) 0.0135(4)
Co4 0.0300(4) 0.0811(7) 0.0451(5) 0.0010(4) 0.0068(3) 0.0088(4)
Co2 0.0505(5) 0.0750(7) 0.0358(4) 0.0080(4) 0.0060(4) -0.0037(4)
Cl9 0.0431(6) 0.0662(8) 0.0368(6) 0.0044(5) 0.0133(5) 0.0112(5)
Cl5 0.0418(6) 0.0705(9) 0.0346(6) -0.0032(5) 0.0078(4) 0.0057(6)
Cl10 0.0410(6) 0.0656(9) 0.0616(8) 0.0163(7) 0.0029(5) 0.0086(6)
Cl7 0.0351(6) 0.0831(10) 0.0557(7) -0.0051(7) 0.0111(5) 0.0092(6)
Cl6 0.0714(9) 0.0689(9) 0.0382(6) 0.0011(6) 0.0072(6) -0.0040(7)
Cl4 0.0597(8) 0.0887(11) 0.0498(7) 0.0089(7) 0.0194(6) 0.0090(7)
Cl2 0.0467(7) 0.1005(12) 0.0587(8) -0.0037(8) 0.0223(6) -0.0001(7)
Cl8 0.0440(7) 0.0785(10) 0.0725(9) -0.0014(8) 0.0013(6) 0.0142(7)
Cl3 0.0878(11) 0.0711(10) 0.0469(7) 0.0094(7) 0.0136(7) -0.0050(8)
Cl1 0.0546(8) 0.0682(10) 0.0773(10) 0.0224(8) -0.0064(7) 0.0051(7)
F21 0.0513(16) 0.0573(19) 0.0425(15) 0.0074(13) 0.0075(12) -0.0006(14)
F16 0.0442(15) 0.065(2) 0.0513(17) -0.0025(14) 0.0141(13) 0.0143(14)
F6 0.0565(19) 0.076(2) 0.0535(18) -0.0034(16) 0.0026(14) 0.0153(17)
F1 0.0582(18) 0.087(2) 0.0462(17) 0.0035(16) 0.0226(14) 0.0038(17)
F11 0.076(2) 0.091(3) 0.0524(18) 0.0145(18) 0.0364(17) 0.0186(19)
N15 0.0279(18) 0.053(2) 0.0335(19) 0.0031(17) 0.0060(14) 0.0074(17)
N14 0.0294(18) 0.065(3) 0.0279(18) 0.0027(18) 0.0074(14) 0.0068(18)
F2 0.058(2) 0.088(3) 0.123(3) -0.003(2) 0.045(2) 0.013(2)
F24 0.077(2) 0.059(2) 0.108(3) 0.009(2) 0.037(2) 0.0166(19)
N13 0.0320(19) 0.065(3) 0.038(2) 0.008(2) 0.0085(16) 0.0124(19)
F23 0.085(3) 0.056(2) 0.119(3) -0.009(2) 0.018(2) 0.003(2)
N3 0.039(2) 0.058(3) 0.037(2) 0.0017(19) 0.0087(16) 0.0128(19)
F19 0.057(2) 0.093(3) 0.128(4) -0.016(3) 0.027(2) 0.022(2)
F3 0.057(2) 0.150(4) 0.068(2) 0.021(3) -0.0063(18) 0.009(2)
F25 0.125(4) 0.109(3) 0.085(3) 0.015(2) 0.073(3) 0.051(3)
N8 0.044(2) 0.062(3) 0.032(2) 0.0049(19) 0.0099(17) 0.001(2)
F10 0.111(3) 0.121(4) 0.059(2) -0.021(2) -0.010(2) 0.040(3)
N9 0.038(2) 0.080(3) 0.030(2) 0.004(2) 0.0077(16) 0.006(2)
F4 0.118(4) 0.097(3) 0.120(4) 0.011(3) 0.083(3) 0.034(3)
N12 0.036(2) 0.061(3) 0.042(2) -0.001(2) 0.0059(17) 0.0056(19)
N2 0.038(2) 0.065(3) 0.035(2) 0.0018(19) 0.0085(16) 0.010(2)
N6 0.038(2) 0.069(3) 0.037(2) 0.005(2) 0.0044(17) 0.007(2)
N7 0.042(2) 0.062(3) 0.037(2) 0.0024(19) 0.0127(17) 0.006(2)
N11 0.030(2) 0.068(3) 0.046(2) 0.001(2) 0.0064(17) 0.0073(19)
F13 0.081(3) 0.236(6) 0.0400(19) 0.037(3) 0.0174(18) 0.028(3)
N1 0.034(2) 0.065(3) 0.046(2) 0.005(2) 0.0076(17) 0.012(2)
F15 0.062(2) 0.204(6) 0.080(3) 0.035(3) 0.015(2) 0.056(3)
N5 0.039(2) 0.078(3) 0.034(2) 0.006(2) 0.0075(17) 0.004(2)
N10 0.033(2) 0.096(4) 0.055(3) 0.009(3) 0.0074(19) 0.015(2)
C230 0.0347(17) 0.056(2) 0.0308(17) 0.0040(16) 0.0087(14) 0.0109(16)
F22 0.052(2) 0.125(4) 0.146(4) -0.048(3) -0.016(2) 0.044(2)
C215 0.040(2) 0.060(2) 0.038(2) 0.0096(18) 0.0135(16) 0.0130(18)
C248 0.0350(18) 0.057(2) 0.0354(18) 0.0099(17) 0.0077(15) 0.0062(17)
C216 0.0341(18) 0.054(2) 0.0371(19) 0.0125(17) 0.0113(15) 0.0087(17)
C249 0.0401(19) 0.059(2) 0.0373(19) 0.0098(18) 0.0104(16) 0.0078(18)
C234 0.040(2) 0.056(2) 0.035(2) 0.0043(18) 0.0070(17) 0.0086(19)
C231 0.0342(17) 0.061(2) 0.0334(17) 0.0040(16) 0.0106(14) 0.0097(16)
C3 0.036(2) 0.061(3) 0.043(2) 0.007(2) 0.0131(17) 0.0167(19)
C229 0.0332(18) 0.057(2) 0.0347(18) 0.0066(17) 0.0089(15) 0.0088(17)
C254 0.040(2) 0.060(2) 0.046(2) 0.010(2) 0.0127(18) 0.0062(19)
C114 0.044(2) 0.070(3) 0.040(2) 0.002(2) 0.0167(17) 0.013(2)
C236 0.0352(19) 0.064(2) 0.0368(19) 0.0011(18) 0.0054(16) 0.0130(18)
C232 0.0343(18) 0.061(2) 0.0332(18) 0.0039(17) 0.0084(15) 0.0105(17)
N4 0.058(3) 0.090(4) 0.041(2) 0.011(2) 0.015(2) -0.009(3)
C233 0.0377(19) 0.060(2) 0.0327(19) 0.0085(18) 0.0086(16) 0.0058(18)
F18 0.094(3) 0.094(3) 0.190(6) -0.012(3) 0.087(4) -0.007(3)
C7 0.037(2) 0.063(2) 0.040(2) 0.0066(19) 0.0130(17) 0.0164(19)
C4 0.042(2) 0.064(3) 0.039(2) 0.005(2) 0.0165(17) 0.017(2)
F5 0.172(5) 0.185(6) 0.157(5) 0.105(5) 0.101(4) 0.141(5)
C8 0.044(2) 0.060(2) 0.044(2) 0.0043(19) 0.0119(17) 0.0132(19)
C5 0.045(2) 0.068(3) 0.045(2) 0.009(2) 0.0158(19) 0.022(2)
C159 0.0272(19) 0.067(3) 0.053(2) 0.002(2) 0.0066(18) 0.0063(19)
C125 0.0373(19) 0.094(3) 0.037(2) 0.006(2) 0.0100(17) 0.012(2)
C107 0.050(2) 0.058(2) 0.0354(19) 0.0063(18) 0.0169(17) 0.0041(19)
C214 0.046(2) 0.066(3) 0.039(2) 0.004(2) 0.0129(18) 0.016(2)
C235 0.0376(19) 0.068(2) 0.0328(18) 0.0031(18) 0.0105(16) 0.0118(18)
C21 0.042(2) 0.055(2) 0.050(2) 0.0101(19) 0.0126(17) 0.0089(18)
C2 0.041(2) 0.068(3) 0.038(2) 0.0045(19) 0.0142(17) 0.014(2)
C260 0.050(2) 0.065(2) 0.0382(19) 0.0063(18) 0.0172(17) 0.0116(19)
C188 0.051(2) 0.068(2) 0.056(2) -0.012(2) 0.0116(19) 0.012(2)
C119 0.046(2) 0.069(3) 0.040(2) -0.003(2) 0.0213(18) 0.011(2)
C218 0.042(2) 0.078(3) 0.035(2) 0.006(2) 0.0072(17) 0.022(2)
C211 0.040(2) 0.064(2) 0.0356(19) 0.0074(19) 0.0131(16) 0.0122(19)
C110 0.053(2) 0.069(2) 0.036(2) 0.006(2) 0.0081(18) -0.002(2)
C242 0.0398(19) 0.067(2) 0.044(2) 0.0011(19) 0.0054(17) 0.0144(18)
C111 0.049(2) 0.070(3) 0.0310(19) 0.0083(19) 0.0104(17) 0.004(2)
C175 0.040(2) 0.065(2) 0.048(2) 0.000(2) 0.0134(17) 0.0070(19)
C180 0.047(2) 0.065(2) 0.052(2) -0.008(2) 0.0127(18) 0.0099(19)
C250 0.0417(19) 0.063(2) 0.043(2) 0.0075(19) 0.0107(17) 0.0069(18)
C130 0.043(2) 0.104(3) 0.0345(19) 0.005(2) 0.0148(16) 0.009(2)
C6 0.041(2) 0.069(3) 0.041(2) 0.003(2) 0.0088(18) 0.019(2)
C219 0.044(2) 0.086(3) 0.037(2) 0.007(2) 0.0080(18) 0.024(2)
C255 0.0473(19) 0.059(2) 0.0324(17) 0.0097(17) 0.0133(15) 0.0071(17)
C210 0.037(2) 0.070(3) 0.0340(19) 0.0077(19) 0.0094(16) 0.0118(19)
C99 0.052(2) 0.094(3) 0.040(2) 0.007(2) 0.0055(19) 0.020(2)
C44 0.048(2) 0.053(2) 0.056(2) 0.0052(19) 0.0163(18) 0.0124(18)
C178 0.046(2) 0.066(2) 0.048(2) -0.001(2) 0.0104(18) 0.0147(19)
C76 0.052(2) 0.090(3) 0.045(2) 0.006(2) 0.0118(18) 0.016(2)
C19 0.041(2) 0.062(3) 0.045(2) 0.006(2) 0.0140(18) 0.006(2)
C158 0.035(2) 0.083(3) 0.052(2) 0.005(2) 0.0092(18) 0.011(2)
C217 0.036(2) 0.070(3) 0.046(3) 0.002(2) 0.0066(19) 0.017(2)
C60 0.043(2) 0.074(3) 0.037(2) 0.003(2) 0.0106(17) 0.014(2)
F14 0.129(4) 0.254(8) 0.053(2) 0.032(3) 0.031(3) 0.071(5)
C207 0.042(2) 0.068(2) 0.049(2) -0.004(2) 0.0127(18) 0.005(2)
C18 0.0413(19) 0.057(2) 0.047(2) 0.0080(19) 0.0147(17) 0.0087(18)
C23 0.0450(19) 0.056(2) 0.051(2) 0.0101(18) 0.0187(17) 0.0115(18)
C247 0.043(2) 0.070(2) 0.048(2) -0.004(2) 0.0072(18) 0.0133(19)
C176 0.044(2) 0.059(2) 0.044(2) -0.0045(19) 0.0155(17) 0.0092(19)
C253 0.049(2) 0.062(3) 0.056(2) 0.010(2) 0.018(2) 0.014(2)
C223 0.044(2) 0.081(3) 0.045(2) 0.012(2) 0.0033(19) 0.021(2)
C117 0.045(2) 0.088(3) 0.043(2) -0.007(2) 0.0195(19) 0.015(2)
C256 0.057(2) 0.061(2) 0.0383(19) 0.0076(18) 0.0143(17) 0.0063(19)
C20 0.045(2) 0.060(2) 0.050(2) 0.014(2) 0.0153(18) 0.0042(19)
C237 0.038(2) 0.070(3) 0.040(2) 0.001(2) 0.0052(17) 0.017(2)
C251 0.047(2) 0.061(3) 0.056(3) 0.010(2) 0.014(2) -0.001(2)
C24 0.053(2) 0.056(2) 0.052(2) 0.0078(19) 0.0232(18) 0.0104(19)
C56 0.042(2) 0.087(3) 0.044(2) 0.012(2) 0.009(2) 0.005(2)
C213 0.052(2) 0.065(3) 0.043(2) 0.005(2) 0.0127(19) 0.017(2)
C115 0.055(2) 0.075(3) 0.043(2) -0.003(2) 0.0153(19) 0.016(2)
C37 0.046(2) 0.056(2) 0.053(2) 0.010(2) 0.0157(18) 0.0083(19)
C58 0.038(2) 0.072(3) 0.038(2) 0.006(2) 0.0148(18) 0.005(2)
C106 0.052(2) 0.063(2) 0.037(2) 0.0006(19) 0.0146(18) 0.008(2)
C31 0.055(2) 0.056(2) 0.059(2) 0.009(2) 0.0256(18) 0.0082(19)
C75 0.049(2) 0.088(3) 0.043(2) 0.003(2) 0.0069(18) 0.014(2)
C120 0.045(2) 0.070(3) 0.054(3) -0.006(2) 0.018(2) 0.011(2)
C177 0.042(2) 0.060(2) 0.043(2) -0.0040(19) 0.0090(17) 0.0091(19)
C73 0.046(2) 0.080(3) 0.039(2) 0.009(2) 0.0084(18) 0.010(2)
C179 0.0491(19) 0.065(2) 0.054(2) -0.0062(19) 0.0091(17) 0.0156(18)
C92 0.055(2) 0.093(3) 0.048(2) 0.005(2) 0.0064(19) 0.020(2)
C22 0.0480(18) 0.055(2) 0.0502(19) 0.0078(17) 0.0189(16) 0.0107(17)
C10 0.043(2) 0.075(3) 0.045(2) 0.002(2) 0.0070(18) 0.016(2)
C212 0.050(2) 0.068(3) 0.038(2) 0.009(2) 0.0102(18) 0.011(2)
C109 0.060(2) 0.068(2) 0.0388(19) 0.0049(19) 0.0112(18) 0.003(2)
C112 0.045(2) 0.084(3) 0.033(2) 0.010(2) 0.0092(17) 0.005(2)
C118 0.042(2) 0.079(3) 0.047(2) -0.007(2) 0.0184(19) 0.006(2)
C241 0.0389(19) 0.072(2) 0.0407(19) 0.0041(19) 0.0083(16) 0.0066(19)
C194 0.050(2) 0.069(2) 0.057(2) -0.005(2) 0.0095(19) 0.018(2)
C259 0.058(2) 0.073(3) 0.051(2) 0.009(2) 0.022(2) 0.015(2)
C160 0.033(2) 0.080(3) 0.056(3) -0.002(2) 0.006(2) 0.011(2)
C55 0.043(2) 0.083(3) 0.043(2) 0.008(2) 0.0104(19) 0.002(2)
C45 0.052(2) 0.056(3) 0.064(3) 0.005(2) 0.013(2) 0.010(2)
C74 0.047(2) 0.075(3) 0.042(2) 0.006(2) 0.0081(18) 0.010(2)
C108 0.060(2) 0.062(2) 0.0332(19) 0.0028(18) 0.0162(17) 0.003(2)
C57 0.046(2) 0.077(3) 0.042(2) 0.008(2) 0.0106(19) 0.006(2)
C222 0.058(3) 0.084(3) 0.053(3) 0.012(2) 0.007(2) 0.022(2)
C126 0.042(2) 0.100(3) 0.042(2) 0.006(2) 0.0130(18) 0.015(2)
C77 0.061(2) 0.087(2) 0.049(2) 0.006(2) 0.0088(19) 0.018(2)
C116 0.056(2) 0.082(3) 0.046(2) 0.000(2) 0.016(2) 0.026(2)
C11 0.041(2) 0.078(3) 0.053(2) 0.003(2) 0.0062(19) 0.014(2)
C238 0.042(2) 0.076(3) 0.054(3) -0.005(2) 0.004(2) 0.015(2)
C252 0.052(3) 0.060(3) 0.055(3) 0.008(2) 0.020(2) 0.013(2)
C163 0.034(2) 0.070(3) 0.051(2) 0.000(2) 0.0098(18) 0.005(2)
C189 0.058(2) 0.073(3) 0.063(2) -0.007(2) 0.012(2) 0.009(2)
C239 0.044(2) 0.072(3) 0.059(3) -0.001(2) 0.000(2) 0.006(2)
C42 0.052(3) 0.073(3) 0.067(3) 0.014(3) 0.013(2) 0.011(2)
C61 0.037(2) 0.076(4) 0.053(3) 0.010(3) 0.009(2) 0.005(2)
C129 0.0452(19) 0.116(2) 0.0409(19) 0.006(2) 0.0176(16) 0.013(2)
C240 0.041(2) 0.078(3) 0.052(2) 0.005(2) 0.0042(19) 0.001(2)
C220 0.048(2) 0.095(3) 0.044(2) 0.005(2) 0.0114(19) 0.028(2)
C9 0.038(2) 0.073(3) 0.059(3) 0.001(3) 0.007(2) 0.009(2)
C48 0.059(3) 0.060(3) 0.069(3) 0.001(2) 0.027(2) 0.011(2)
C181 0.048(2) 0.064(2) 0.054(2) -0.013(2) 0.0111(18) 0.007(2)
C201 0.052(2) 0.062(2) 0.062(2) -0.003(2) 0.0132(19) 0.014(2)
C164 0.039(2) 0.100(3) 0.057(2) 0.012(2) 0.010(2) 0.008(2)
C151 0.045(2) 0.126(3) 0.051(2) 0.000(2) 0.0156(19) 0.025(2)
C128 0.041(2) 0.117(3) 0.046(2) 0.002(2) 0.0118(18) 0.020(2)
C59 0.037(2) 0.077(3) 0.037(2) -0.002(2) 0.0110(17) 0.008(2)
C1 0.049(3) 0.069(3) 0.045(3) 0.001(2) 0.010(2) 0.017(2)
C193 0.056(2) 0.068(3) 0.068(3) -0.009(2) 0.014(2) 0.012(2)
C121 0.057(3) 0.081(4) 0.059(3) 0.002(3) 0.022(3) 0.016(3)
C127 0.044(2) 0.106(3) 0.049(2) 0.005(2) 0.0138(19) 0.020(2)
C226 0.045(2) 0.097(3) 0.042(2) 0.016(2) 0.008(2) 0.018(2)
C138 0.050(2) 0.112(3) 0.042(2) 0.008(2) 0.0163(18) 0.005(2)
C195 0.055(2) 0.085(3) 0.061(2) 0.010(2) 0.013(2) 0.015(2)
C25 0.062(2) 0.057(2) 0.058(2) 0.0116(19) 0.0267(19) 0.0164(19)
C36 0.057(2) 0.068(3) 0.064(3) 0.011(2) 0.026(2) 0.009(2)
C104 0.054(2) 0.086(3) 0.049(2) 0.011(2) 0.0085(19) 0.021(2)
C15 0.052(2) 0.077(3) 0.048(2) 0.006(2) 0.009(2) 0.020(2)
C162 0.039(2) 0.080(3) 0.056(3) -0.002(2) 0.016(2) 0.007(2)
C49 0.051(2) 0.059(2) 0.063(2) 0.004(2) 0.017(2) 0.010(2)
C78 0.060(2) 0.083(3) 0.046(2) 0.007(2) 0.0100(19) 0.015(2)
C32 0.064(2) 0.061(2) 0.060(2) 0.009(2) 0.025(2) 0.015(2)
C47 0.051(2) 0.063(3) 0.078(3) 0.000(3) 0.024(2) 0.012(2)
C43 0.051(2) 0.064(3) 0.057(2) 0.011(2) 0.0126(19) 0.009(2)
C144 0.046(2) 0.126(3) 0.051(2) -0.002(2) 0.0115(19) 0.025(2)
C209 0.042(3) 0.085(4) 0.039(3) -0.001(3) 0.004(2) 0.013(3)
C38 0.047(2) 0.058(2) 0.054(2) 0.010(2) 0.0157(18) 0.0073(19)
C46 0.050(2) 0.063(3) 0.076(3) 0.005(3) 0.015(2) 0.015(2)
C221 0.052(2) 0.086(3) 0.046(2) 0.004(2) 0.003(2) 0.027(2)
C208 0.049(3) 0.075(4) 0.054(3) 0.005(3) 0.016(2) 0.009(3)
C191 0.046(3) 0.071(3) 0.078(3) -0.017(3) 0.010(2) 0.013(2)
C41 0.050(3) 0.080(3) 0.061(3) 0.016(3) 0.011(2) 0.002(3)
C192 0.056(3) 0.072(3) 0.077(3) -0.010(3) 0.018(2) 0.008(3)
C105 0.061(3) 0.064(3) 0.053(3) -0.004(3) 0.022(2) 0.013(3)
C145 0.051(2) 0.136(3) 0.053(2) -0.001(2) 0.011(2) 0.030(2)
F12 0.143(5) 0.172(6) 0.108(4) 0.001(4) -0.014(4) -0.085(5)
C157 0.040(3) 0.096(4) 0.054(3) 0.007(3) 0.000(2) 0.014(3)
C227 0.060(3) 0.096(5) 0.057(3) 0.015(3) 0.006(3) 0.019(3)
C246 0.049(3) 0.081(3) 0.066(3) -0.009(3) 0.008(2) 0.018(2)
C202 0.056(2) 0.070(3) 0.071(3) -0.002(2) 0.013(2) 0.015(2)
C113 0.038(3) 0.105(4) 0.048(3) 0.006(3) 0.006(2) 0.005(3)
C257 0.072(3) 0.066(3) 0.040(2) -0.001(2) 0.021(2) 0.006(2)
C12 0.048(2) 0.088(3) 0.058(3) -0.002(3) 0.003(2) 0.016(2)
C131 0.054(2) 0.106(3) 0.039(2) 0.006(2) 0.0174(18) 0.006(2)
C80 0.085(3) 0.089(3) 0.062(3) 0.002(2) 0.007(2) 0.027(3)
C182 0.059(2) 0.075(2) 0.073(2) -0.018(2) 0.019(2) 0.003(2)
C30 0.065(2) 0.062(2) 0.067(2) 0.013(2) 0.020(2) 0.019(2)
C103 0.061(3) 0.090(3) 0.047(2) 0.010(2) 0.008(2) 0.027(3)
C26 0.069(2) 0.066(2) 0.062(2) 0.013(2) 0.0349(19) 0.009(2)
C258 0.073(3) 0.071(3) 0.048(2) 0.006(2) 0.033(2) 0.015(2)
C79 0.069(2) 0.087(3) 0.050(2) 0.002(2) 0.009(2) 0.016(2)
C152 0.051(2) 0.130(3) 0.061(3) -0.002(3) 0.014(2) 0.023(3)
C206 0.061(2) 0.065(3) 0.065(2) -0.002(2) 0.015(2) 0.013(2)
C14 0.060(3) 0.080(3) 0.053(3) 0.008(2) 0.006(2) 0.021(2)
C161 0.034(2) 0.082(3) 0.064(3) 0.003(3) 0.014(2) 0.008(2)
C54 0.062(2) 0.095(3) 0.059(2) 0.010(2) 0.018(2) -0.006(2)
C13 0.053(3) 0.083(3) 0.053(3) -0.001(2) 0.001(2) 0.028(2)
C245 0.042(2) 0.085(3) 0.077(3) -0.013(3) -0.002(2) 0.021(2)
C86 0.081(2) 0.099(3) 0.054(2) 0.006(2) 0.016(2) 0.016(2)
C139 0.051(2) 0.122(3) 0.048(2) 0.013(2) 0.018(2) 0.006(2)
C132 0.061(2) 0.110(3) 0.045(2) 0.006(2) 0.0139(19) -0.002(2)
C165 0.043(2) 0.105(3) 0.056(3) 0.002(3) 0.008(2) 0.000(3)
C224 0.055(3) 0.094(4) 0.058(3) 0.022(3) 0.014(2) 0.013(3)
C190 0.059(3) 0.072(3) 0.073(3) -0.012(3) 0.007(3) 0.017(3)
C100 0.060(2) 0.101(3) 0.050(2) 0.008(2) 0.009(2) 0.008(2)
C40 0.062(3) 0.076(3) 0.066(3) 0.004(3) 0.010(3) 0.001(3)
C169 0.046(2) 0.110(3) 0.072(3) 0.016(3) 0.012(2) 0.014(3)
C243 0.050(2) 0.088(3) 0.055(2) -0.008(2) 0.001(2) 0.020(2)
C205 0.077(3) 0.070(3) 0.085(3) -0.001(3) 0.029(3) 0.009(3)
C102 0.064(3) 0.092(3) 0.045(3) 0.004(3) -0.007(2) 0.022(3)
C141 0.061(3) 0.133(4) 0.042(3) 0.018(3) 0.014(2) 0.006(3)
C16 0.050(3) 0.082(3) 0.058(3) 0.001(3) 0.014(2) 0.008(3)
C101 0.061(3) 0.095(4) 0.056(3) 0.003(3) -0.002(2) 0.003(3)
C39 0.056(2) 0.065(3) 0.065(3) 0.006(2) 0.014(2) 0.005(2)
C93 0.065(2) 0.117(3) 0.064(2) 0.001(2) 0.006(2) 0.027(2)
C17 0.064(3) 0.085(3) 0.052(3) 0.014(3) 0.015(2) 0.014(3)
C62 0.086(3) 0.104(3) 0.082(3) 0.011(3) 0.024(3) -0.012(3)
C204 0.065(3) 0.068(3) 0.096(3) -0.009(3) 0.034(3) 0.004(3)
C34 0.069(3) 0.073(3) 0.075(3) 0.004(3) 0.039(2) 0.011(2)
C153 0.056(3) 0.130(4) 0.071(3) 0.006(3) 0.016(3) 0.028(3)
C156 0.054(2) 0.129(3) 0.056(2) -0.002(2) 0.007(2) 0.023(2)
C28 0.078(3) 0.079(3) 0.071(3) 0.030(2) 0.035(2) 0.032(3)
C244 0.050(3) 0.097(3) 0.067(3) -0.012(3) -0.012(2) 0.022(3)
C35 0.062(2) 0.071(3) 0.077(3) 0.007(2) 0.027(2) 0.012(2)
C137 0.065(2) 0.115(3) 0.049(2) 0.010(2) 0.004(2) -0.006(3)
C122 0.074(3) 0.076(3) 0.061(3) 0.005(3) 0.010(2) 0.020(3)
C33 0.075(3) 0.077(3) 0.062(3) 0.005(2) 0.031(2) 0.014(3)
C124 0.042(3) 0.135(6) 0.061(4) -0.009(4) 0.005(3) 0.017(3)
C172 0.052(3) 0.097(4) 0.067(3) -0.006(3) 0.012(3) -0.008(3)
C166 0.046(2) 0.106(3) 0.064(3) -0.003(3) 0.008(2) -0.009(3)
F20 0.174(6) 0.122(5) 0.343(12) -0.089(6) 0.185(8) -0.063(5)
C52 0.065(4) 0.108(5) 0.066(4) -0.011(4) -0.010(3) 0.038(4)
C167 0.053(2) 0.115(3) 0.063(3) 0.013(3) 0.004(2) 0.001(3)
C27 0.082(3) 0.069(3) 0.074(3) 0.018(2) 0.041(2) 0.026(2)
C154 0.052(3) 0.137(4) 0.056(3) 0.010(3) 0.012(2) 0.029(3)
C140 0.053(3) 0.132(4) 0.051(3) 0.016(3) 0.009(2) 0.006(3)
C203 0.054(3) 0.071(3) 0.088(3) -0.015(3) 0.017(3) 0.012(2)
C29 0.077(3) 0.082(3) 0.073(3) 0.021(3) 0.021(3) 0.027(3)
C183 0.060(2) 0.083(3) 0.086(3) -0.022(3) 0.021(2) 0.002(2)
C168 0.052(2) 0.112(3) 0.074(3) 0.027(3) 0.005(2) 0.009(3)
C200 0.069(3) 0.081(3) 0.075(3) 0.012(3) 0.012(2) 0.011(2)
F17 0.166(6) 0.189(8) 0.264(10) 0.152(8) 0.067(6) 0.031(6)
C196 0.077(3) 0.100(3) 0.082(3) 0.017(3) 0.019(3) 0.020(3)
C155 0.054(3) 0.135(4) 0.059(3) -0.001(3) 0.004(2) 0.018(3)
C81 0.106(3) 0.088(3) 0.076(3) 0.006(3) 0.015(3) 0.022(3)
C53 0.068(4) 0.118(5) 0.064(4) 0.023(4) 0.000(3) -0.015(4)
F7 0.229(9) 0.286(11) 0.110(5) 0.017(6) 0.106(6) -0.024(8)
C143 0.057(2) 0.133(3) 0.048(2) 0.015(2) 0.012(2) 0.001(3)
C228 0.077(4) 0.118(6) 0.077(4) 0.004(4) 0.006(3) 0.057(4)
C51 0.066(4) 0.093(5) 0.079(4) 0.011(4) 0.027(3) 0.009(3)
C142 0.058(3) 0.150(4) 0.054(3) 0.021(3) 0.017(2) 0.006(3)
F8 0.233(8) 0.089(4) 0.228(8) 0.045(5) -0.013(7) 0.060(5)
C63 0.094(3) 0.116(4) 0.102(3) 0.005(3) 0.036(3) -0.021(3)
C136 0.076(3) 0.123(4) 0.062(3) 0.014(3) -0.003(3) -0.013(4)
C146 0.059(3) 0.149(3) 0.061(3) 0.006(3) 0.009(2) 0.031(3)
C170 0.068(3) 0.115(4) 0.094(3) 0.027(3) 0.018(3) 0.019(3)
C133 0.078(3) 0.120(3) 0.061(3) 0.004(3) 0.016(2) -0.005(3)
C184 0.077(3) 0.093(4) 0.111(4) -0.036(4) 0.022(3) -0.001(3)
C187 0.073(3) 0.085(3) 0.082(3) -0.015(2) 0.023(2) 0.001(2)
C87 0.092(3) 0.112(3) 0.060(3) 0.009(3) 0.016(2) 0.017(3)
C123 0.119(6) 0.097(5) 0.078(5) 0.013(4) 0.019(4) 0.018(5)
C91 0.087(3) 0.112(3) 0.061(3) 0.006(3) 0.019(2) 0.011(3)
C148 0.076(3) 0.162(4) 0.051(3) 0.005(3) 0.016(3) 0.032(3)
C199 0.087(4) 0.098(4) 0.097(4) 0.021(3) 0.015(3) 0.010(3)
C150 0.061(2) 0.156(3) 0.054(2) 0.006(3) 0.014(2) 0.019(3)
C135 0.086(4) 0.127(4) 0.063(3) 0.009(3) -0.002(3) -0.023(4)
C185 0.081(3) 0.092(4) 0.113(4) -0.026(3) 0.045(3) -0.007(3)
C147 0.070(3) 0.161(4) 0.061(3) 0.008(3) 0.004(3) 0.034(3)
C197 0.092(4) 0.121(4) 0.092(4) 0.025(4) 0.027(3) 0.010(4)
C67 0.099(3) 0.111(3) 0.105(3) 0.003(3) 0.025(3) -0.017(3)
C174 0.072(4) 0.171(7) 0.062(4) 0.023(4) 0.009(3) -0.009(5)
C85 0.099(3) 0.101(3) 0.091(3) 0.006(3) 0.014(3) 0.025(3)
C173 0.082(4) 0.116(6) 0.088(5) -0.006(4) 0.028(4) 0.013(4)
C82 0.127(4) 0.093(4) 0.091(4) 0.013(4) 0.013(4) 0.016(4)
C171 0.103(5) 0.109(6) 0.128(6) 0.011(5) 0.046(5) 0.025(5)
C83 0.118(4) 0.092(4) 0.105(4) 0.018(4) 0.003(4) 0.032(4)
C98 0.082(3) 0.132(4) 0.083(3) -0.005(3) 0.007(3) 0.032(3)
C186 0.097(4) 0.098(4) 0.104(4) -0.019(3) 0.041(3) -0.004(3)
C149 0.074(3) 0.181(5) 0.063(3) 0.012(4) 0.019(3) 0.018(4)
C50 0.104(5) 0.108(5) 0.104(5) 0.009(4) 0.060(4) 0.010(4)
C134 0.094(4) 0.121(4) 0.073(3) -0.002(3) 0.011(3) -0.017(4)
C88 0.115(4) 0.135(4) 0.066(3) 0.011(3) 0.018(3) 0.008(4)
C94 0.072(3) 0.131(3) 0.072(3) 0.003(3) 0.016(2) 0.021(3)
C198 0.094(4) 0.106(4) 0.101(4) 0.028(4) 0.014(3) 0.009(4)
C97 0.091(4) 0.149(5) 0.101(4) -0.005(4) 0.007(3) 0.045(4)
C225 0.108(6) 0.152(7) 0.112(6) 0.038(6) 0.048(5) 0.041(5)
F9 0.164(7) 0.63(3) 0.191(8) -0.027(11) 0.082(7) 0.203(12)
C64 0.104(4) 0.124(4) 0.119(4) 0.005(4) 0.038(3) -0.025(4)
C90 0.100(4) 0.133(4) 0.073(3) 0.008(3) 0.023(3) 0.003(3)
C89 0.111(4) 0.138(4) 0.071(3) 0.009(4) 0.030(3) -0.001(4)
C68 0.097(4) 0.128(4) 0.114(4) 0.003(4) 0.040(3) -0.021(4)
C96 0.095(4) 0.155(5) 0.102(4) -0.002(4) 0.018(4) 0.036(4)
C84 0.118(4) 0.101(4) 0.116(4) 0.002(4) 0.015(4) 0.040(4)
C71 0.122(7) 0.131(8) 0.115(7) 0.004(7) 0.021(7) 0.012(7)
C95 0.095(4) 0.160(5) 0.091(4) 0.001(4) 0.024(3) 0.031(4)
C66 0.114(4) 0.118(4) 0.124(4) 0.003(4) 0.024(3) -0.017(4)
C65 0.111(4) 0.121(4) 0.121(4) 0.007(4) 0.029(3) -0.026(4)
C72 0.154(8) 0.145(8) 0.190(9) 0.018(7) 0.039(7) -0.054(7)
C69 0.186(8) 0.171(8) 0.162(8) -0.013(7) 0.066(7) -0.019(7)
C70 0.106(4) 0.108(4) 0.101(4) 0.008(4) 0.023(4) -0.004(4)
C70A 0.106(4) 0.106(4) 0.098(4) 0.005(4) 0.016(4) -0.001(4)
C71A 0.124(6) 0.123(6) 0.104(6) 0.001(6) 0.016(6) 0.004(6)

loop_
_atom_type_symbol
_atom_type_description
_atom_type_scat_dispersion_real
_atom_type_scat_dispersion_imag
_atom_type_scat_source
C C 0.0181 0.0091 'International Tables Vol C Tables 4.2.6.8 and 6.1.1.4'
H H 0.0000 0.0000 'International Tables Vol C Tables 4.2.6.8 and 6.1.1.4'
Cl Cl 0.3639 0.7018 'International Tables Vol C Tables 4.2.6.8 and 6.1.1.4'
Co Co -2.3653 3.6143 'International Tables Vol C Tables 4.2.6.8 and 6.1.1.4'
F F 0.0727 0.0534 'International Tables Vol C Tables 4.2.6.8 and 6.1.1.4'
N N 0.0311 0.0180 'International Tables Vol C Tables 4.2.6.8 and 6.1.1.4'

loop_
_geom_angle_atom_site_label_1
_geom_angle_atom_site_label_2
_geom_angle_atom_site_label_3
_geom_angle
_geom_angle_site_symmetry_1
_geom_angle_site_symmetry_3
_geom_angle_publ_flag
Cl9 Co5 N15 91.23(10) . . ?
Cl10 Co5 Cl9 122.32(6) . . ?
Cl10 Co5 N15 99.73(11) . . ?
N14 Co5 Cl9 117.38(12) . . ?
N14 Co5 Cl10 120.13(13) . . ?
N14 Co5 N15 74.25(14) . . ?
N14 Co5 N13 76.62(15) . . ?
N13 Co5 Cl9 103.20(11) . . ?
N13 Co5 Cl10 93.78(13) . . ?
N13 Co5 N15 150.85(16) . . ?
Cl5 Co3 Cl6 111.12(6) . . ?
N8 Co3 Cl5 156.94(14) . . ?
N8 Co3 Cl6 91.72(13) . . ?
N8 Co3 N9 74.88(17) . . ?
N8 Co3 N7 74.58(16) . . ?
N9 Co3 Cl5 96.85(12) . . ?
N9 Co3 Cl6 101.02(14) . . ?
N7 Co3 Cl5 103.92(12) . . ?
N7 Co3 Cl6 98.45(14) . . ?
N7 Co3 N9 144.03(16) . . ?
Cl1 Co1 Cl2 117.57(8) . . ?
Cl1 Co1 N3 90.55(12) . . ?
N3 Co1 Cl2 99.33(11) . . ?
N2 Co1 Cl2 110.85(14) . . ?
N2 Co1 Cl1 131.09(14) . . ?
N2 Co1 N3 74.97(16) . . ?
N2 Co1 N1 75.18(16) . . ?
N1 Co1 Cl2 98.42(12) . . ?
N1 Co1 Cl1 103.25(13) . . ?
N1 Co1 N3 149.13(16) . . ?
Cl7 Co4 Cl8 109.43(7) . . ?
Cl7 Co4 N12 99.76(12) . . ?
N12 Co4 Cl8 99.78(13) . . ?
N11 Co4 Cl7 155.19(15) . . ?
N11 Co4 Cl8 95.29(14) . . ?
N11 Co4 N12 73.19(16) . . ?
N11 Co4 N10 75.20(17) . . ?
N10 Co4 Cl7 100.12(13) . . ?
N10 Co4 Cl8 103.61(16) . . ?
N10 Co4 N12 142.01(18) . . ?
Cl3 Co2 Cl4 112.37(7) . . ?
N6 Co2 Cl4 102.85(14) . . ?
N6 Co2 Cl3 100.74(13) . . ?
N5 Co2 Cl4 85.97(15) . . ?
N5 Co2 Cl3 161.66(16) . . ?
N5 Co2 N6 73.70(16) . . ?
N5 Co2 N4 74.67(17) . . ?
N4 Co2 Cl4 97.93(18) . . ?
N4 Co2 Cl3 101.85(15) . . ?
N4 Co2 N6 140.47(18) . . ?
C216 N15 Co5 112.1(3) . . ?
C216 N15 C229 116.9(4) . . ?
C229 N15 Co5 130.5(3) . . ?
C215 N14 Co5 121.5(3) . . ?
C211 N14 Co5 117.9(3) . . ?
C211 N14 C215 120.6(4) . . ?
C218 N13 Co5 125.3(3) . . ?
C210 N13 Co5 114.0(3) . . ?
C210 N13 C218 120.6(4) . . ?
C8 N3 Co1 113.1(3) . . ?
C8 N3 C18 120.0(4) . . ?
C18 N3 Co1 126.1(3) . . ?
C107 N8 Co3 119.3(3) . . ?
C107 N8 C111 121.6(4) . . ?
C111 N8 Co3 118.7(3) . . ?
C125 N9 Co3 124.2(3) . . ?
C112 N9 Co3 115.0(4) . . ?
C112 N9 C125 120.8(5) . . ?
C175 N12 Co4 125.1(3) . . ?
C207 N12 Co4 114.3(4) . . ?
C207 N12 C175 119.8(5) . . ?
C3 N2 Co1 117.8(3) . . ?
C3 N2 C7 120.8(5) . . ?
C7 N2 Co1 120.0(4) . . ?
C60 N6 Co2 115.1(3) . . ?
C60 N6 C73 119.2(4) . . ?
C73 N6 Co2 125.4(4) . . ?
C114 N7 Co3 120.8(3) . . ?
C106 N7 Co3 116.6(3) . . ?
C106 N7 C114 122.3(4) . . ?
C159 N11 Co4 117.7(4) . . ?
C163 N11 Co4 120.4(3) . . ?
C163 N11 C159 121.2(4) . . ?
C2 N1 Co1 114.8(3) . . ?
C2 N1 C10 119.2(5) . . ?
C10 N1 Co1 125.8(4) . . ?
C55 N5 Co2 116.2(4) . . ?
C55 N5 C59 120.9(5) . . ?
C59 N5 Co2 119.0(3) . . ?
C158 N10 Co4 114.8(4) . . ?
C158 N10 C164 118.7(5) . . ?
C164 N10 Co4 126.5(3) . . ?
C231 C230 C248 119.4(5) . . ?
C229 C230 C248 121.5(4) . . ?
C229 C230 C231 118.6(4) . . ?
N14 C215 C216 115.3(5) . . ?
N14 C215 C214 120.7(5) . . ?
C214 C215 C216 123.9(4) . . ?
C230 C248 C255 106.9(4) . . ?
C249 C248 C230 112.4(4) . . ?
C249 C248 C255 118.3(4) . . ?
N15 C216 C215 116.9(4) . . ?
N15 C216 C217 126.3(4) . . ?
C215 C216 C217 116.8(5) . . ?
C254 C249 C248 118.1(4) . . ?
C250 C249 C248 125.2(5) . . ?
C250 C249 C254 116.6(5) . . ?
F21 C234 C229 119.5(4) . . ?
F21 C234 C233 118.4(4) . . ?
C229 C234 C233 122.0(5) . . ?
C232 C231 C230 122.7(5) . . ?
N2 C3 C4 121.6(4) . . ?
N2 C3 C2 115.0(5) . . ?
C4 C3 C2 123.4(5) . . ?
C230 C229 N15 121.7(4) . . ?
C230 C229 C234 119.1(4) . . ?
C234 C229 N15 119.1(5) . . ?
C253 C254 C249 121.8(5) . . ?
C119 C114 N7 117.5(5) . . ?
C119 C114 C115 123.4(5) . . ?
C115 C114 N7 119.0(5) . . ?
C237 C236 C235 121.1(5) . . ?
C237 C236 C241 117.9(5) . . ?
C241 C236 C235 121.0(5) . . ?
C231 C232 C233 118.1(4) . . ?
C231 C232 C235 122.1(5) . . ?
C233 C232 C235 119.7(4) . . ?
C54 N4 Co2 115.1(4) . . ?
C54 N4 C62 118.9(6) . . ?
C62 N4 Co2 125.5(4) . . ?
C234 C233 C232 119.4(5) . . ?
N2 C7 C8 113.3(4) . . ?
N2 C7 C6 120.5(5) . . ?
C6 C7 C8 126.2(5) . . ?
C3 C4 C5 117.8(5) . . ?
N3 C8 C7 116.1(5) . . ?
N3 C8 C9 125.3(5) . . ?
C7 C8 C9 118.6(5) . . ?
C6 C5 C4 119.5(5) . . ?
N11 C159 C158 113.4(4) . . ?
N11 C159 C160 120.6(5) . . ?
C160 C159 C158 125.8(5) . . ?
C130 C125 N9 123.0(6) . . ?
C126 C125 N9 118.1(5) . . ?
C126 C125 C130 118.7(6) . . ?
N8 C107 C106 113.0(4) . . ?
N8 C107 C108 120.4(5) . . ?
C108 C107 C106 126.6(5) . . ?
C215 C214 C213 119.4(5) . . ?
C236 C235 C232 113.3(4) . . ?
C236 C235 C242 109.6(4) . . ?
C232 C235 C242 112.6(4) . . ?
C20 C21 C37 123.3(5) . . ?
C22 C21 C20 118.6(5) . . ?
C22 C21 C37 118.2(5) . . ?
N1 C2 C3 114.1(5) . . ?
N1 C2 C1 126.4(5) . . ?
C1 C2 C3 119.4(5) . . ?
C259 C260 C255 120.9(5) . . ?
C189 C188 C181 123.9(6) . . ?
C189 C188 C193 118.2(6) . . ?
C193 C188 C181 117.9(6) . . ?
C114 C119 C120 121.8(5) . . ?
C114 C119 C118 116.9(6) . . ?
C118 C119 C120 121.2(5) . . ?
C219 C218 N13 119.5(5) . . ?
C219 C218 C223 121.7(5) . . ?
C223 C218 N13 118.7(5) . . ?
N14 C211 C210 115.6(5) . . ?
N14 C211 C212 121.1(5) . . ?
C212 C211 C210 123.3(5) . . ?
C109 C110 C111 118.5(5) . . ?
C247 C242 C235 124.8(5) . . ?
C247 C242 C243 117.0(5) . . ?
C243 C242 C235 117.9(5) . . ?
N8 C111 C110 120.2(5) . . ?
N8 C111 C112 113.5(4) . . ?
C110 C111 C112 126.1(5) . . ?
C180 C175 N12 121.0(5) . . ?
C176 C175 N12 120.6(5) . . ?
C176 C175 C180 118.5(5) . . ?
C175 C180 C181 118.5(5) . . ?
C179 C180 C175 118.6(5) . . ?
C179 C180 C181 122.7(5) . . ?
C251 C250 C249 122.0(5) . . ?
C125 C130 C129 117.2(6) . . ?
C125 C130 C131 119.9(6) . . ?
C129 C130 C131 122.9(5) . . ?
C5 C6 C7 119.6(5) . . ?
C218 C219 C220 117.4(5) . . ?
C218 C219 C226 123.5(5) . . ?
C220 C219 C226 119.1(5) . . ?
C260 C255 C248 121.9(4) . . ?
C256 C255 C248 119.4(5) . . ?
C256 C255 C260 118.6(5) . . ?
N13 C210 C211 115.6(4) . . ?
N13 C210 C209 126.0(5) . . ?
C209 C210 C211 118.4(5) . . ?
C104 C99 C92 120.4(6) . . ?
C104 C99 C100 117.7(6) . . ?
C100 C99 C92 121.8(6) . . ?
C45 C44 C37 118.1(5) . . ?
C49 C44 C37 123.1(5) . . ?
C49 C44 C45 118.4(5) . . ?
C177 C178 C179 119.0(5) . . ?
C177 C178 C194 120.5(5) . . ?
C179 C178 C194 120.5(5) . . ?
C75 C76 C92 122.7(6) . . ?
C75 C76 C77 118.3(6) . . ?
C77 C76 C92 118.9(6) . . ?
F1 C19 C18 118.4(5) . . ?
F1 C19 C20 117.3(5) . . ?
C18 C19 C20 124.3(5) . . ?
N10 C158 C159 115.7(5) . . ?
N10 C158 C157 125.3(5) . . ?
C159 C158 C157 119.0(5) . . ?
N6 C60 C61 126.9(5) . . ?
N6 C60 C59 114.9(5) . . ?
C61 C60 C59 118.2(5) . . ?
N12 C207 C163 114.8(5) . . ?
N12 C207 C208 125.8(5) . . ?
C163 C207 C208 119.3(5) . . ?
C19 C18 N3 123.0(5) . . ?
C19 C18 C23 118.1(5) . . ?
C23 C18 N3 119.0(5) . . ?
C18 C23 C24 121.0(5) . . ?
C22 C23 C18 118.2(5) . . ?
C22 C23 C24 120.5(5) . . ?
C242 C247 C246 121.1(5) . . ?
F16 C176 C175 118.6(5) . . ?
F16 C176 C177 118.3(4) . . ?
C175 C176 C177 123.1(5) . . ?
C252 C253 C254 119.4(5) . . ?
C218 C223 C224 120.8(5) . . ?
C222 C223 C218 117.7(5) . . ?
C222 C223 C224 121.4(6) . . ?
C118 C117 C124 121.0(6) . . ?
C116 C117 C118 119.6(5) . . ?
C116 C117 C124 119.4(6) . . ?
C255 C256 C257 120.6(5) . . ?
C19 C20 C21 117.7(5) . . ?
C238 C237 C236 121.3(6) . . ?
C250 C251 C252 119.5(5) . . ?
C23 C24 C31 111.5(5) . . ?
C23 C24 C25 107.8(4) . . ?
C25 C24 C31 114.2(5) . . ?
C55 C56 C57 118.9(5) . . ?
C214 C213 C212 119.3(5) . . ?
C114 C115 C116 116.3(6) . . ?
C114 C115 C122 121.8(5) . . ?
C116 C115 C122 121.9(6) . . ?
C21 C37 C38 111.2(5) . . ?
C44 C37 C21 108.4(4) . . ?
C44 C37 C38 114.1(5) . . ?
C59 C58 C57 118.5(5) . . ?
N7 C106 C107 114.7(5) . . ?
N7 C106 C105 125.9(5) . . ?
C105 C106 C107 119.3(4) . . ?
C36 C31 C24 117.6(5) . . ?
C32 C31 C24 124.3(5) . . ?
C32 C31 C36 117.9(5) . . ?
C76 C75 C74 119.5(6) . . ?
C119 C120 C121 112.7(5) . . ?
C178 C177 C176 118.7(5) . . ?
C74 C73 N6 120.7(6) . . ?
C74 C73 C78 118.7(5) . . ?
C78 C73 N6 120.5(5) . . ?
C180 C179 C178 122.1(5) . . ?
C99 C92 C76 113.6(6) . . ?
C99 C92 C93 114.8(5) . . ?
C76 C92 C93 110.0(5) . . ?
C21 C22 C23 123.1(5) . . ?
C11 C10 N1 120.2(5) . . ?
C11 C10 C15 122.7(5) . . ?
C15 C10 N1 117.0(5) . . ?
C211 C212 C213 118.9(5) . . ?
C110 C109 C108 120.2(5) . . ?
N9 C112 C111 115.4(5) . . ?
N9 C112 C113 125.5(6) . . ?
C111 C112 C113 119.0(5) . . ?
C117 C118 C119 121.5(6) . . ?
C240 C241 C236 121.7(6) . . ?
C178 C194 C201 113.6(5) . . ?
C195 C194 C178 109.6(5) . . ?
C195 C194 C201 112.4(5) . . ?
C258 C259 C260 117.9(6) . . ?
C159 C160 C161 118.6(5) . . ?
N5 C55 C56 120.5(5) . . ?
N5 C55 C54 112.8(5) . . ?
C56 C55 C54 126.7(5) . . ?
C46 C45 C44 120.4(6) . . ?
F6 C74 C75 118.8(5) . . ?
F6 C74 C73 118.6(5) . . ?
C73 C74 C75 122.5(6) . . ?
C107 C108 C109 119.1(5) . . ?
C58 C57 C56 119.9(6) . . ?
C223 C222 C221 122.6(6) . . ?
F11 C126 C125 118.4(6) . . ?
C127 C126 F11 118.0(6) . . ?
C127 C126 C125 123.6(6) . . ?
C78 C77 C76 122.2(7) . . ?
C117 C116 C115 122.2(6) . . ?
C10 C11 C16 122.1(5) . . ?
C12 C11 C10 117.4(6) . . ?
C12 C11 C16 120.4(6) . . ?
C237 C238 C239 119.0(6) . . ?
F24 C252 C253 120.0(5) . . ?
F24 C252 C251 119.2(5) . . ?
C253 C252 C251 120.9(6) . . ?
N11 C163 C207 114.7(4) . . ?
N11 C163 C162 120.5(5) . . ?
C162 C163 C207 124.9(5) . . ?
C188 C189 C190 121.2(7) . . ?
F23 C239 C238 119.3(6) . . ?
F23 C239 C240 118.4(6) . . ?
C238 C239 C240 122.3(6) . . ?
C41 C42 C43 118.1(6) . . ?
C128 C129 C130 123.7(6) . . ?
C241 C240 C239 117.6(6) . . ?
C221 C220 C219 122.3(6) . . ?
C47 C48 C49 117.7(6) . . ?
C188 C181 C180 111.4(5) . . ?
C182 C181 C188 114.6(5) . . ?
C182 C181 C180 110.3(5) . . ?
C202 C201 C194 118.0(6) . . ?
C206 C201 C194 124.5(5) . . ?
C206 C201 C202 117.5(6) . . ?
C165 C164 N10 118.3(7) . . ?
C165 C164 C169 121.2(6) . . ?
C169 C164 N10 120.5(7) . . ?
C152 C151 C144 118.9(6) . . ?
C156 C151 C144 122.9(8) . . ?
C156 C151 C152 118.2(6) . . ?
C129 C128 C127 117.6(6) . . ?
C129 C128 C144 124.1(6) . . ?
C127 C128 C144 118.3(7) . . ?
N5 C59 C60 111.7(5) . . ?
N5 C59 C58 121.4(5) . . ?
C58 C59 C60 126.9(5) . . ?
C188 C193 C192 121.1(7) . . ?
C126 C127 C128 119.1(7) . . ?
C219 C226 C227 113.3(5) . . ?
C139 C138 C131 120.0(5) . . ?
C139 C138 C143 116.3(5) . . ?
C143 C138 C131 123.7(5) . . ?
C200 C195 C194 123.4(6) . . ?
C196 C195 C194 119.1(7) . . ?
C196 C195 C200 117.5(7) . . ?
C30 C25 C24 120.9(5) . . ?
C30 C25 C26 117.9(6) . . ?
C26 C25 C24 121.1(6) . . ?
C35 C36 C31 120.6(6) . . ?
C99 C104 C103 122.4(7) . . ?
C10 C15 C17 122.3(5) . . ?
C14 C15 C10 116.4(6) . . ?
C14 C15 C17 121.2(6) . . ?
C161 C162 C163 118.8(6) . . ?
C48 C49 C44 121.3(6) . . ?
C73 C78 C79 118.7(5) . . ?
C77 C78 C73 118.7(6) . . ?
C77 C78 C79 122.0(6) . . ?
C33 C32 C31 121.8(6) . . ?
C48 C47 F2 118.0(6) . . ?
C48 C47 C46 123.4(6) . . ?
C46 C47 F2 118.6(6) . . ?
C38 C43 C42 121.3(6) . . ?
C128 C144 C151 111.2(5) . . ?
C145 C144 C151 113.3(5) . . ?
C145 C144 C128 113.1(7) . . ?
C43 C38 C37 123.1(5) . . ?
C43 C38 C39 117.8(5) . . ?
C39 C38 C37 119.1(5) . . ?
C47 C46 C45 118.7(6) . . ?
C222 C221 C228 121.1(6) . . ?
C220 C221 C222 118.3(5) . . ?
C220 C221 C228 120.7(6) . . ?
C192 C191 F19 118.9(7) . . ?
C192 C191 C190 122.9(6) . . ?
C190 C191 F19 118.2(7) . . ?
F3 C41 C42 117.9(6) . . ?
C40 C41 F3 119.1(6) . . ?
C40 C41 C42 123.0(6) . . ?
C191 C192 C193 118.6(7) . . ?
C146 C145 C144 119.9(6) . . ?
C150 C145 C144 123.8(6) . . ?
C150 C145 C146 116.3(7) . . ?
C245 C246 C247 119.0(6) . . ?
C203 C202 C201 121.1(7) . . ?
C258 C257 C256 119.1(5) . . ?
C13 C12 C11 121.6(6) . . ?
C130 C131 C138 113.0(6) . . ?
C130 C131 C132 112.3(6) . . ?
C138 C131 C132 112.0(5) . . ?
C81 C80 C79 119.5(7) . . ?
C85 C80 C79 122.7(8) . . ?
C85 C80 C81 117.7(9) . . ?
C183 C182 C181 119.1(7) . . ?
C183 C182 C187 118.4(7) . . ?
C187 C182 C181 122.5(6) . . ?
C29 C30 C25 121.1(6) . . ?
C102 C103 C104 117.7(6) . . ?
C25 C26 C27 120.1(6) . . ?
F25 C258 C259 117.9(6) . . ?
C257 C258 F25 119.4(5) . . ?
C257 C258 C259 122.8(6) . . ?
C78 C79 C80 114.2(6) . . ?
C86 C79 C78 109.1(6) . . ?
C86 C79 C80 113.5(6) . . ?
C151 C152 C153 120.8(7) . . ?
C205 C206 C201 121.3(6) . . ?
C13 C14 C15 122.6(6) . . ?
C162 C161 C160 120.0(5) . . ?
N4 C54 C55 114.4(6) . . ?
N4 C54 C53 126.5(6) . . ?
C55 C54 C53 119.1(6) . . ?
C12 C13 C52 119.8(6) . . ?
C14 C13 C12 119.1(5) . . ?
C14 C13 C52 121.0(6) . . ?
C246 C245 F22 119.4(6) . . ?
C246 C245 C244 122.7(6) . . ?
C244 C245 F22 117.8(6) . . ?
C87 C86 C79 121.4(7) . . ?
C87 C86 C91 118.5(7) . . ?
C91 C86 C79 120.1(6) . . ?
C138 C139 C140 122.8(6) . . ?
C137 C132 C131 122.2(8) . . ?
C137 C132 C133 118.6(7) . . ?
C133 C132 C131 119.0(7) . . ?
C164 C165 C172 121.6(6) . . ?
C164 C165 C166 117.7(7) . . ?
C166 C165 C172 120.7(7) . . ?
C225 C224 C223 120.0(7) . . ?
C191 C190 C189 118.0(7) . . ?
C101 C100 C99 120.6(6) . . ?
C41 C40 C39 118.7(7) . . ?
C164 C169 C168 118.0(8) . . ?
C164 C169 C170 122.3(7) . . ?
C168 C169 C170 119.5(8) . . ?
C244 C243 C242 122.1(6) . . ?
C204 C205 C206 118.6(7) . . ?
F10 C102 C101 118.5(7) . . ?
C103 C102 F10 118.8(7) . . ?
C103 C102 C101 122.7(7) . . ?
C140 C141 F13 119.5(6) . . ?
C142 C141 F13 118.5(6) . . ?
C142 C141 C140 122.0(6) . . ?
C51 C16 C11 115.3(6) . . ?
C102 C101 C100 118.8(7) . . ?
C40 C39 C38 121.1(6) . . ?
C98 C93 C92 118.3(8) . . ?
C98 C93 C94 120.6(8) . . ?
C94 C93 C92 121.1(8) . . ?
C50 C17 C15 113.6(6) . . ?
C63 C62 N4 121.0(9) . . ?
C63 C62 C67 121.2(8) . . ?
C67 C62 N4 117.7(8) . . ?
F18 C204 C205 119.0(8) . . ?
C203 C204 F18 118.4(7) . . ?
C203 C204 C205 122.6(7) . . ?
F4 C34 C33 118.6(6) . . ?
C35 C34 F4 119.6(7) . . ?
C35 C34 C33 121.8(6) . . ?
C154 C153 C152 118.5(9) . . ?
C151 C156 C155 120.9(8) . . ?
C27 C28 F5 118.2(7) . . ?
C27 C28 C29 124.3(7) . . ?
C29 C28 F5 117.5(7) . . ?
C245 C244 C243 118.0(6) . . ?
C34 C35 C36 119.5(6) . . ?
C132 C137 C136 120.6(9) . . ?
C123 C122 C115 117.8(6) . . ?
C34 C33 C32 118.4(6) . . ?
C173 C172 C165 113.4(6) . . ?
C167 C166 C165 121.1(8) . . ?
C166 C167 C174 120.3(9) . . ?
C168 C167 C166 119.9(7) . . ?
C168 C167 C174 119.6(8) . . ?
C28 C27 C26 119.1(7) . . ?
C153 C154 F15 118.7(8) . . ?
C153 C154 C155 123.4(7) . . ?
C155 C154 F15 117.9(7) . . ?
C141 C140 C139 118.5(6) . . ?
C204 C203 C202 118.9(7) . . ?
C28 C29 C30 117.4(7) . . ?
C182 C183 C184 119.2(8) . . ?
C167 C168 C169 121.8(8) . . ?
C199 C200 C195 123.0(8) . . ?
C195 C196 C197 119.4(9) . . ?
C154 C155 C156 118.1(7) . . ?
C80 C81 C82 122.7(9) . . ?
C138 C143 C142 121.8(6) . . ?
C141 C142 C143 118.6(6) . . ?
C62 C63 C64 118.1(11) . . ?
C62 C63 C68 120.7(8) . . ?
C64 C63 C68 121.1(10) . . ?
C135 C136 C137 117.1(9) . . ?
C145 C146 C147 122.0(7) . . ?
C169 C170 C171 113.5(7) . . ?
C134 C133 C132 121.5(9) . . ?
C185 C184 C183 117.3(8) . . ?
C182 C187 C186 121.8(8) . . ?
C86 C87 C88 119.6(8) . . ?
C86 C91 C90 121.2(8) . . ?
C147 C148 F14 119.2(7) . . ?
C147 C148 C149 120.6(8) . . ?
C149 C148 F14 120.1(8) . . ?
C198 C199 C200 117.8(10) . . ?
C145 C150 C149 121.4(7) . . ?
C136 C135 F12 117.7(10) . . ?
C134 C135 F12 116.9(10) . . ?
C134 C135 C136 125.4(8) . . ?
C184 C185 F20 115.8(10) . . ?
C184 C185 C186 126.9(9) . . ?
C186 C185 F20 117.3(11) . . ?
C148 C147 C146 119.7(7) . . ?
C198 C197 C196 118.4(9) . . ?
C62 C67 C66 117.8(9) . . ?
C62 C67 C70 121.8(11) . . ?
C62 C67 C70A 119.7(10) . . ?
C66 C67 C70 119.6(12) . . ?
C66 C67 C70A 121.0(12) . . ?
C80 C85 C84 118.4(10) . . ?
C83 C82 C81 117.6(10) . . ?
C82 C83 F8 118.4(11) . . ?
C84 C83 F8 120.1(12) . . ?
C84 C83 C82 121.5(11) . . ?
C93 C98 C97 117.9(10) . . ?
C185 C186 C187 116.4(10) . . ?
C148 C149 C150 120.0(8) . . ?
C135 C134 C133 116.9(10) . . ?
C89 C88 C87 118.5(8) . . ?
C93 C94 C95 121.8(10) . . ?
C199 C198 F17 120.1(11) . . ?
C199 C198 C197 123.8(10) . . ?
C197 C198 F17 116.0(10) . . ?
C96 C97 C98 114.3(10) . . ?
C65 C64 C63 120.6(11) . . ?
C89 C90 C91 117.7(9) . . ?
C88 C89 F7 118.1(9) . . ?
C88 C89 C90 124.5(9) . . ?
C90 C89 F7 117.3(10) . . ?
C69 C68 C63 118.8(11) . . ?
C97 C96 F9 109.7(12) . . ?
C95 C96 C97 129.5(11) . . ?
C95 C96 F9 120.8(13) . . ?
C83 C84 C85 122.1(11) . . ?
C96 C95 C94 115.8(11) . . ?
C65 C66 C67 121.9(12) . . ?
C64 C65 C72 119.2(12) . . ?
C66 C65 C64 120.2(10) . . ?
C66 C65 C72 120.5(13) . . ?
C67 C70 C71 113.3(12) . . ?
C71A C70A C67 93.9(12) . . ?

loop_
_geom_bond_atom_site_label_1
_geom_bond_atom_site_label_2
_geom_bond_distance
_geom_bond_site_symmetry_2
_geom_bond_publ_flag
Co5 Cl9 2.2691(14) . ?
Co5 Cl10 2.2400(17) . ?
Co5 N15 2.342(4) . ?
Co5 N14 2.021(4) . ?
Co5 N13 2.213(4) . ?
Co3 Cl5 2.2473(14) . ?
Co3 Cl6 2.3135(18) . ?
Co3 N8 2.046(4) . ?
Co3 N9 2.190(4) . ?
Co3 N7 2.158(4) . ?
Co1 Cl2 2.2652(16) . ?
Co1 Cl1 2.2320(18) . ?
Co1 N3 2.258(4) . ?
Co1 N2 2.029(4) . ?
Co1 N1 2.195(4) . ?
Co4 Cl7 2.2425(15) . ?
Co4 Cl8 2.2859(19) . ?
Co4 N12 2.258(5) . ?
Co4 N11 2.049(4) . ?
Co4 N10 2.173(5) . ?
Co2 Cl4 2.322(2) . ?
Co2 Cl3 2.2341(18) . ?
Co2 N6 2.204(4) . ?
Co2 N5 2.039(4) . ?
Co2 N4 2.139(5) . ?
F21 C234 1.345(6) . ?
F16 C176 1.358(6) . ?
F6 C74 1.346(7) . ?
F1 C19 1.365(6) . ?
F11 C126 1.366(6) . ?
N15 C216 1.283(6) . ?
N15 C229 1.451(6) . ?
N14 C215 1.351(6) . ?
N14 C211 1.343(6) . ?
F2 C47 1.370(7) . ?
F24 C252 1.345(7) . ?
N13 C218 1.446(7) . ?
N13 C210 1.276(7) . ?
F23 C239 1.357(8) . ?
N3 C8 1.280(7) . ?
N3 C18 1.432(7) . ?
F19 C191 1.369(7) . ?
F3 C41 1.366(7) . ?
F25 C258 1.365(7) . ?
N8 C107 1.330(7) . ?
N8 C111 1.336(7) . ?
F10 C102 1.360(8) . ?
N9 C125 1.433(8) . ?
N9 C112 1.289(6) . ?
F4 C34 1.361(7) . ?
N12 C175 1.424(7) . ?
N12 C207 1.291(7) . ?
N2 C3 1.319(7) . ?
N2 C7 1.348(6) . ?
N6 C60 1.294(7) . ?
N6 C73 1.438(7) . ?
N7 C114 1.448(7) . ?
N7 C106 1.282(6) . ?
N11 C159 1.347(6) . ?
N11 C163 1.320(7) . ?
F13 C141 1.358(7) . ?
N1 C2 1.276(7) . ?
N1 C10 1.443(6) . ?
F15 C154 1.368(8) . ?
N5 C55 1.334(7) . ?
N5 C59 1.343(7) . ?
N10 C158 1.296(7) . ?
N10 C164 1.442(8) . ?
C230 C248 1.522(7) . ?
C230 C231 1.402(6) . ?
C230 C229 1.384(7) . ?
F22 C245 1.364(7) . ?
C215 C216 1.487(7) . ?
C215 C214 1.380(8) . ?
C248 C249 1.502(8) . ?
C248 C255 1.539(7) . ?
C216 C217 1.506(7) . ?
C249 C254 1.408(7) . ?
C249 C250 1.392(7) . ?
C234 C229 1.386(7) . ?
C234 C233 1.392(7) . ?
C231 C232 1.383(7) . ?
C3 C4 1.387(7) . ?
C3 C2 1.500(7) . ?
C254 C253 1.388(8) . ?
C114 C119 1.390(8) . ?
C114 C115 1.401(9) . ?
C236 C235 1.515(8) . ?
C236 C237 1.386(7) . ?
C236 C241 1.397(8) . ?
C232 C233 1.394(7) . ?
C232 C235 1.531(7) . ?
N4 C54 1.287(9) . ?
N4 C62 1.452(9) . ?
F18 C204 1.362(8) . ?
C7 C8 1.489(8) . ?
C7 C6 1.371(8) . ?
C4 C5 1.397(7) . ?
F5 C28 1.373(8) . ?
C8 C9 1.507(7) . ?
C5 C6 1.369(8) . ?
C159 C158 1.477(8) . ?
C159 C160 1.375(7) . ?
C125 C130 1.398(7) . ?
C125 C126 1.382(9) . ?
C107 C106 1.490(7) . ?
C107 C108 1.375(7) . ?
C214 C213 1.385(7) . ?
C235 C242 1.535(7) . ?
C21 C20 1.396(8) . ?
C21 C37 1.522(8) . ?
C21 C22 1.381(8) . ?
C2 C1 1.495(8) . ?
C260 C255 1.394(7) . ?
C260 C259 1.382(8) . ?
C188 C189 1.377(10) . ?
C188 C181 1.525(8) . ?
C188 C193 1.380(9) . ?
C119 C120 1.488(9) . ?
C119 C118 1.406(7) . ?
C218 C219 1.387(8) . ?
C218 C223 1.406(8) . ?
C211 C210 1.496(7) . ?
C211 C212 1.382(8) . ?
C110 C111 1.392(7) . ?
C110 C109 1.368(9) . ?
C242 C247 1.366(8) . ?
C242 C243 1.388(8) . ?
C111 C112 1.488(8) . ?
C175 C180 1.397(8) . ?
C175 C176 1.378(7) . ?
C180 C179 1.384(8) . ?
C180 C181 1.526(8) . ?
C250 C251 1.375(8) . ?
C130 C129 1.406(9) . ?
C130 C131 1.505(10) . ?
C219 C220 1.413(8) . ?
C219 C226 1.478(9) . ?
C255 C256 1.384(7) . ?
C210 C209 1.484(7) . ?
C99 C92 1.513(9) . ?
C99 C104 1.372(9) . ?
C99 C100 1.392(10) . ?
C44 C37 1.511(8) . ?
C44 C45 1.398(8) . ?
C44 C49 1.393(8) . ?
C178 C177 1.376(8) . ?
C178 C179 1.396(8) . ?
C178 C194 1.525(8) . ?
C76 C75 1.378(10) . ?
C76 C92 1.523(8) . ?
C76 C77 1.406(9) . ?
C19 C18 1.366(8) . ?
C19 C20 1.389(8) . ?
C158 C157 1.501(7) . ?
C60 C61 1.476(7) . ?
C60 C59 1.497(7) . ?
F14 C148 1.356(9) . ?
C207 C163 1.480(8) . ?
C207 C208 1.494(8) . ?
C18 C23 1.401(7) . ?
C23 C24 1.510(8) . ?
C23 C22 1.392(8) . ?
C247 C246 1.395(8) . ?
C176 C177 1.382(7) . ?
C253 C252 1.357(8) . ?
C223 C222 1.383(9) . ?
C223 C224 1.513(9) . ?
C117 C118 1.377(9) . ?
C117 C116 1.370(9) . ?
C117 C124 1.511(8) . ?
C256 C257 1.384(8) . ?
C237 C238 1.363(9) . ?
C251 C252 1.389(8) . ?
C24 C31 1.518(8) . ?
C24 C25 1.514(8) . ?
C56 C55 1.383(9) . ?
C56 C57 1.386(8) . ?
C213 C212 1.392(8) . ?
C115 C116 1.405(8) . ?
C115 C122 1.501(9) . ?
C37 C38 1.535(8) . ?
C58 C57 1.380(7) . ?
C58 C59 1.372(8) . ?
C106 C105 1.486(8) . ?
C31 C36 1.393(9) . ?
C31 C32 1.386(8) . ?
C75 C74 1.385(8) . ?
C120 C121 1.529(8) . ?
C73 C74 1.373(8) . ?
C73 C78 1.403(9) . ?
C92 C93 1.540(10) . ?
C10 C11 1.397(8) . ?
C10 C15 1.408(8) . ?
C109 C108 1.379(8) . ?
C112 C113 1.497(8) . ?
C241 C240 1.372(9) . ?
C194 C201 1.530(9) . ?
C194 C195 1.524(10) . ?
C259 C258 1.379(8) . ?
C160 C161 1.378(9) . ?
C55 C54 1.482(9) . ?
C45 C46 1.386(8) . ?
C222 C221 1.385(9) . ?
C126 C127 1.362(9) . ?
C77 C78 1.378(8) . ?
C11 C12 1.393(8) . ?
C11 C16 1.520(9) . ?
C238 C239 1.368(9) . ?
C163 C162 1.390(7) . ?
C189 C190 1.396(9) . ?
C239 C240 1.380(9) . ?
C42 C43 1.396(8) . ?
C42 C41 1.371(10) . ?
C129 C128 1.375(10) . ?
C220 C221 1.368(9) . ?
C48 C49 1.390(8) . ?
C48 C47 1.362(9) . ?
C181 C182 1.513(9) . ?
C201 C202 1.395(8) . ?
C201 C206 1.388(9) . ?
C164 C165 1.381(10) . ?
C164 C169 1.395(11) . ?
C151 C144 1.530(9) . ?
C151 C152 1.382(11) . ?
C151 C156 1.378(10) . ?
C128 C127 1.403(9) . ?
C128 C144 1.528(10) . ?
C193 C192 1.385(9) . ?
C226 C227 1.517(9) . ?
C138 C131 1.516(8) . ?
C138 C139 1.371(8) . ?
C138 C143 1.387(9) . ?
C195 C200 1.384(10) . ?
C195 C196 1.381(10) . ?
C25 C30 1.392(9) . ?
C25 C26 1.394(9) . ?
C36 C35 1.386(9) . ?
C104 C103 1.378(9) . ?
C15 C14 1.399(8) . ?
C15 C17 1.495(9) . ?
C162 C161 1.372(8) . ?
C78 C79 1.526(9) . ?
C32 C33 1.382(9) . ?
C47 C46 1.363(9) . ?
C43 C38 1.392(8) . ?
C144 C145 1.513(9) . ?
C38 C39 1.398(9) . ?
C221 C228 1.509(9) . ?
C191 C192 1.352(10) . ?
C191 C190 1.355(10) . ?
C41 C40 1.353(10) . ?
C145 C146 1.377(9) . ?
C145 C150 1.357(10) . ?
F12 C135 1.379(9) . ?
C246 C245 1.336(9) . ?
C202 C203 1.382(9) . ?
C257 C258 1.346(9) . ?
C12 C13 1.387(10) . ?
C131 C132 1.525(9) . ?
C80 C79 1.527(11) . ?
C80 C81 1.371(12) . ?
C80 C85 1.365(12) . ?
C182 C183 1.380(10) . ?
C182 C187 1.392(11) . ?
C30 C29 1.387(9) . ?
C103 C102 1.352(10) . ?
C26 C27 1.395(9) . ?
C79 C86 1.499(10) . ?
C152 C153 1.396(10) . ?
C206 C205 1.381(10) . ?
C14 C13 1.373(9) . ?
C54 C53 1.503(9) . ?
C13 C52 1.519(8) . ?
C245 C244 1.349(10) . ?
C86 C87 1.377(10) . ?
C86 C91 1.386(11) . ?
C139 C140 1.378(9) . ?
C132 C137 1.371(11) . ?
C132 C133 1.397(12) . ?
C165 C172 1.517(11) . ?
C165 C166 1.414(10) . ?
C224 C225 1.469(12) . ?
C100 C101 1.376(10) . ?
C40 C39 1.395(9) . ?
C169 C168 1.407(10) . ?
C169 C170 1.504(12) . ?
C243 C244 1.378(9) . ?
C205 C204 1.363(11) . ?
C102 C101 1.364(10) . ?
C141 C140 1.352(9) . ?
C141 C142 1.350(9) . ?
C16 C51 1.485(9) . ?
C93 C98 1.384(12) . ?
C93 C94 1.386(12) . ?
C17 C50 1.493(11) . ?
C62 C63 1.381(13) . ?
C62 C67 1.386(13) . ?
C204 C203 1.349(11) . ?
C34 C35 1.360(9) . ?
C34 C33 1.371(10) . ?
C153 C154 1.332(11) . ?
C156 C155 1.395(10) . ?
C28 C27 1.314(10) . ?
C28 C29 1.363(10) . ?
C137 C136 1.415(10) . ?
C122 C123 1.487(11) . ?
C172 C173 1.504(11) . ?
C166 C167 1.377(11) . ?
F20 C185 1.400(10) . ?
C167 C168 1.335(12) . ?
C167 C174 1.541(11) . ?
C154 C155 1.357(12) . ?
C183 C184 1.443(12) . ?
C200 C199 1.379(11) . ?
F17 C198 1.379(11) . ?
C196 C197 1.435(12) . ?
C81 C82 1.393(12) . ?
F7 C89 1.390(11) . ?
C143 C142 1.389(9) . ?
F8 C83 1.362(12) . ?
C63 C64 1.412(13) . ?
C63 C68 1.498(15) . ?
C136 C135 1.348(14) . ?
C146 C147 1.384(11) . ?
C170 C171 1.507(12) . ?
C133 C134 1.389(11) . ?
C184 C185 1.319(13) . ?
C187 C186 1.398(11) . ?
C87 C88 1.430(12) . ?
C91 C90 1.397(12) . ?
C148 C147 1.328(11) . ?
C148 C149 1.338(11) . ?
C199 C198 1.327(13) . ?
C150 C149 1.395(11) . ?
C135 C134 1.348(14) . ?
C185 C186 1.323(13) . ?
C197 C198 1.347(14) . ?
C67 C66 1.395(13) . ?
C67 C70 1.533(10) . ?
C67 C70A 1.554(9) . ?
C85 C84 1.429(14) . ?
C82 C83 1.360(14) . ?
C83 C84 1.287(15) . ?
C98 C97 1.479(13) . ?
C88 C89 1.318(13) . ?
C94 C95 1.393(12) . ?
C97 C96 1.365(16) . ?
F9 C96 1.417(12) . ?
C64 C65 1.358(16) . ?
C90 C89 1.342(12) . ?
C68 C69 1.402(16) . ?
C96 C95 1.300(15) . ?
C71 C70 1.537(10) . ?
C66 C65 1.344(16) . ?
C65 C72 1.544(15) . ?
C70A C71A 1.546(10) . ?

loop_
_platon_squeeze_void_nr
_platon_squeeze_void_average_x
_platon_squeeze_void_average_y
_platon_squeeze_void_average_z
_platon_squeeze_void_volume
_platon_squeeze_void_count_electrons
_platon_squeeze_void_content
1 -0.011 0.000 0.000 1855 304 ' '
2 -0.016 0.457 0.279 96 3 ' '
3 0.016 0.543 0.721 97 3 ' '
4 0.284 0.987 0.495 100 3 ' '
5 0.716 0.013 0.505 100 3 ' '
